data_4319292
loop_
_publ_author_name
'Maarten B. Dinger'
'Michael J. Scott'

_publ_contact_author_address
;
P.O. Box 117200
University of Florida
Gainesville FL, 32611
;
_publ_contact_author_name 'Maarten B. Dinger and Michael J. Scott'
_publ_section_title
;
 Sterically Crowded, Rigid,C3 Symmetric Phosphites: Synthesis, Structure,
 and Preparation of Metal Complexes
;
_journal_name_full 'Inorganic Chemistry'
_journal_page_first 856
_journal_page_last 864
_journal_paper_doi 10.1021/ic000683j
_journal_volume 40
_journal_year 2001
_chemical_formula_sum 'C93.75 H129.75 Cl27.25 O6 P2 Pd2'
_chemical_formula_weight 2593.48
_chemical_name_systematic
;
 ?
;
_space_group_IT_number 2
_symmetry_cell_setting triclinic
_symmetry_space_group_name_Hall '-P 1'
_symmetry_space_group_name_H-M 'P -1'
_atom_sites_solution_hydrogens geom
_atom_sites_solution_primary direct
_atom_sites_solution_secondary difmap
_audit_creation_method SHELXL-97
_cell_angle_alpha 70.109(2)
_cell_angle_beta 74.658(2)
_cell_angle_gamma 81.012(2)
_cell_formula_units_Z 4
_cell_length_a 18.2064(16)
_cell_length_b 25.301(2)
_cell_length_c 29.814(3)
_cell_measurement_temperature 173(2)
_cell_volume 12420.8(19)
_computing_cell_refinement 'Bruker AXS SMART'
_computing_data_collection 'Bruker AXS SMART'
_computing_data_reduction 'Bruker AXS SMART'
_computing_structure_refinement 'SHELXL-97 (Sheldrick, 1997)'
_computing_structure_solution 'SHELXS-97 (Sheldrick, 1990)'
_diffrn_ambient_temperature 173(2)
_diffrn_measured_fraction_theta_full 0.998
_diffrn_measured_fraction_theta_max 0.998
_diffrn_radiation_monochromator graphite
_diffrn_radiation_source 'fine-focus sealed tube'
_diffrn_radiation_type MoK\a
_diffrn_radiation_wavelength 0.71073
_diffrn_reflns_av_R_equivalents 0.0711
_diffrn_reflns_av_sigmaI/netI 0.1119
_diffrn_reflns_limit_h_max 19
_diffrn_reflns_limit_h_min -19
_diffrn_reflns_limit_k_max 25
_diffrn_reflns_limit_k_min -27
_diffrn_reflns_limit_l_max 32
_diffrn_reflns_limit_l_min -31
_diffrn_reflns_number 54849
_diffrn_reflns_theta_full 22.50
_diffrn_reflns_theta_max 22.50
_diffrn_reflns_theta_min 0.75
_exptl_absorpt_coefficient_mu 0.946
_exptl_absorpt_correction_T_max 1.000000
_exptl_absorpt_correction_T_min 0.672552
_exptl_absorpt_correction_type SADABS
_exptl_crystal_colour orange
_exptl_crystal_density_diffrn 1.387
_exptl_crystal_density_method 'not measured'
_exptl_crystal_description 'thin shard'
_exptl_crystal_F_000 5302
_refine_diff_density_max 1.514
_refine_diff_density_min -1.504
_refine_diff_density_rms 0.153
_refine_ls_extinction_coef 0.00022(6)
_refine_ls_extinction_expression Fc^*^=kFc[1+0.001xFc^2^\l^3^/sin(2\q)]^-1/4^
_refine_ls_extinction_method SHELXL
_refine_ls_goodness_of_fit_ref 1.019
_refine_ls_hydrogen_treatment mixed
_refine_ls_matrix_type full
_refine_ls_number_parameters 2138
_refine_ls_number_reflns 32397
_refine_ls_number_restraints 66
_refine_ls_restrained_S_all 1.019
_refine_ls_R_factor_all 0.1330
_refine_ls_R_factor_gt 0.0892
_refine_ls_shift/su_max 0.021
_refine_ls_shift/su_mean 0.000
_refine_ls_structure_factor_coef Fsqd
_refine_ls_weighting_details 'calc w=1/[\s^2^(Fo^2^)+(0.1617P)^2^+0.0000P] where P=(Fo^2^+2Fc^2^)/3'
_refine_ls_weighting_scheme calc
_refine_ls_wR_factor_gt 0.2312
_refine_ls_wR_factor_ref 0.2623
_reflns_number_gt 19993
_reflns_number_total 32397
_reflns_threshold_expression >2sigma(I)
_cod_data_source_file ic000683j_3.cif
_cod_data_source_block 4a
_cod_original_cell_volume 12420.6(19)
_cod_database_code 4319292

loop_
_symmetry_equiv_pos_as_xyz
'x, y, z'
'-x, -y, -z'

loop_
_atom_site_label
_atom_site_type_symbol
_atom_site_fract_x
_atom_site_fract_y
_atom_site_fract_z
_atom_site_U_iso_or_equiv
_atom_site_adp_type
_atom_site_occupancy
_atom_site_symmetry_multiplicity
_atom_site_calc_flag
_atom_site_refinement_flags
_atom_site_disorder_assembly
_atom_site_disorder_group
Pd1A Pd 1.41834(4) 0.71458(3) 0.44697(2) 0.0279(2) Uani 1 1 d . . .
Cl1A Cl 1.31431(14) 0.73995(12) 0.41426(9) 0.0435(7) Uani 1 1 d . . .
Cl2A Cl 1.53094(13) 0.67903(10) 0.47217(8) 0.0331(6) Uani 1 1 d . . .
P1A P 1.34047(14) 0.67662(11) 0.51822(8) 0.0268(6) Uani 1 1 d . . .
O1A O 1.3063(4) 0.6251(2) 0.5147(2) 0.0293(15) Uani 1 1 d . . .
C1A C 1.2320(5) 0.6098(4) 0.6157(3) 0.027(2) Uani 1 1 d . . .
H1AA H 1.1973 0.5887 0.6467 0.033 Uiso 1 1 calc R . .
O2A O 1.3813(3) 0.6545(3) 0.5623(2) 0.0273(15) Uani 1 1 d . . .
C2A C 1.2753(5) 0.5624(4) 0.5967(3) 0.028(2) Uani 1 1 d . . .
O3A O 1.2707(3) 0.7164(3) 0.5353(2) 0.0311(15) Uani 1 1 d . . .
C3A C 1.3067(5) 0.5681(4) 0.5476(3) 0.028(2) Uani 1 1 d . . .
C4A C 1.3368(5) 0.5251(4) 0.5285(3) 0.028(2) Uani 1 1 d . . .
C5A C 1.3626(6) 0.5312(4) 0.4741(3) 0.032(2) Uani 1 1 d . . .
C6A C 1.4335(6) 0.5648(5) 0.4513(4) 0.049(3) Uani 1 1 d . . .
H6AA H 1.4197 0.6039 0.4513 0.074 Uiso 1 1 calc R . .
H6AB H 1.4539 0.5643 0.4176 0.074 Uiso 1 1 calc R . .
H6AC H 1.4723 0.5479 0.4705 0.074 Uiso 1 1 calc R . .
C7A C 1.2980(6) 0.5600(5) 0.4497(4) 0.047(3) Uani 1 1 d . . .
H7AA H 1.2855 0.5979 0.4530 0.071 Uiso 1 1 calc R . .
H7AB H 1.2530 0.5380 0.4654 0.071 Uiso 1 1 calc R . .
H7AC H 1.3133 0.5629 0.4149 0.071 Uiso 1 1 calc R . .
C8A C 1.3840(7) 0.4742(5) 0.4653(4) 0.052(3) Uani 1 1 d . . .
H8AA H 1.3410 0.4503 0.4817 0.078 Uiso 1 1 calc R . .
H8AB H 1.4287 0.4560 0.4787 0.078 Uiso 1 1 calc R . .
H8AC H 1.3961 0.4797 0.4301 0.078 Uiso 1 1 calc R . .
C9A C 1.3387(5) 0.4716(4) 0.5642(3) 0.034(3) Uani 1 1 d . . .
H9AA H 1.3594 0.4398 0.5537 0.041 Uiso 1 1 calc R . .
C10A C 1.3115(5) 0.4632(4) 0.6141(3) 0.032(2) Uani 1 1 d . . .
C11A C 1.3191(5) 0.4028(4) 0.6496(4) 0.036(2) Uani 1 1 d . . .
C12A C 1.2837(7) 0.4000(5) 0.7020(4) 0.054(3) Uani 1 1 d . . .
H12A H 1.2295 0.4129 0.7053 0.080 Uiso 1 1 calc R . .
H12B H 1.3098 0.4242 0.7115 0.080 Uiso 1 1 calc R . .
H12C H 1.2888 0.3610 0.7233 0.080 Uiso 1 1 calc R . .
C13A C 1.4045(6) 0.3829(5) 0.6443(4) 0.052(3) Uani 1 1 d . . .
H13A H 1.4099 0.3436 0.6648 0.077 Uiso 1 1 calc R . .
H13B H 1.4299 0.4066 0.6549 0.077 Uiso 1 1 calc R . .
H13C H 1.4280 0.3860 0.6100 0.077 Uiso 1 1 calc R . .
C14A C 1.2792(6) 0.3621(5) 0.6372(4) 0.053(3) Uani 1 1 d . . .
H14A H 1.2250 0.3746 0.6398 0.079 Uiso 1 1 calc R . .
H14B H 1.2844 0.3241 0.6602 0.079 Uiso 1 1 calc R . .
H14C H 1.3028 0.3617 0.6037 0.079 Uiso 1 1 calc R . .
C15A C 1.2779(5) 0.5092(4) 0.6290(3) 0.030(2) Uani 1 1 d . . .
H15A H 1.2559 0.5036 0.6628 0.036 Uiso 1 1 calc R . .
C16A C 1.2786(5) 0.6393(4) 0.6345(3) 0.027(2) Uani 1 1 d . . .
C17A C 1.3498(6) 0.6600(4) 0.6099(3) 0.031(2) Uani 1 1 d . . .
C18A C 1.3901(5) 0.6852(5) 0.6302(3) 0.037(3) Uani 1 1 d . . .
C19A C 1.4694(6) 0.7075(5) 0.6027(4) 0.049(3) Uani 1 1 d . . .
C20A C 1.4626(7) 0.7563(5) 0.5559(4) 0.051(3) Uani 1 1 d . . .
H20A H 1.4405 0.7434 0.5351 0.077 Uiso 1 1 calc R . .
H20B H 1.5133 0.7693 0.5380 0.077 Uiso 1 1 calc R . .
H20C H 1.4295 0.7875 0.5646 0.077 Uiso 1 1 calc R . .
C21A C 1.5267(6) 0.6595(5) 0.5906(4) 0.054(3) Uani 1 1 d . . .
H21A H 1.5037 0.6392 0.5757 0.081 Uiso 1 1 calc R . .
H21B H 1.5395 0.6334 0.6208 0.081 Uiso 1 1 calc R . .
H21C H 1.5733 0.6755 0.5677 0.081 Uiso 1 1 calc R . .
C22A C 1.5025(8) 0.7319(7) 0.6326(4) 0.083(5) Uani 1 1 d . . .
H22A H 1.5029 0.7039 0.6648 0.125 Uiso 1 1 calc R . .
H22B H 1.4710 0.7658 0.6369 0.125 Uiso 1 1 calc R . .
H22C H 1.5548 0.7418 0.6155 0.125 Uiso 1 1 calc R . .
C23A C 1.3567(5) 0.6893(4) 0.6760(3) 0.036(3) Uani 1 1 d . . .
H23A H 1.3831 0.7067 0.6902 0.043 Uiso 1 1 calc R . .
C24A C 1.2847(6) 0.6689(4) 0.7032(3) 0.036(2) Uani 1 1 d . . .
C25A C 1.2512(6) 0.6751(5) 0.7552(3) 0.039(3) Uani 1 1 d . . .
C26A C 1.2520(8) 0.7372(5) 0.7522(4) 0.064(4) Uani 1 1 d . . .
H26A H 1.2250 0.7617 0.7273 0.097 Uiso 1 1 calc R . .
H26B H 1.3049 0.7474 0.7433 0.097 Uiso 1 1 calc R . .
H26C H 1.2265 0.7421 0.7841 0.097 Uiso 1 1 calc R . .
C27A C 1.1677(7) 0.6601(6) 0.7746(4) 0.066(4) Uani 1 1 d . . .
H27A H 1.1645 0.6211 0.7764 0.099 Uiso 1 1 calc R . .
H27B H 1.1368 0.6855 0.7525 0.099 Uiso 1 1 calc R . .
H27C H 1.1486 0.6640 0.8074 0.099 Uiso 1 1 calc R . .
C28A C 1.3001(8) 0.6345(6) 0.7892(4) 0.071(4) Uani 1 1 d . . .
H28A H 1.3044 0.5969 0.7857 0.106 Uiso 1 1 calc R . .
H28B H 1.2760 0.6324 0.8232 0.106 Uiso 1 1 calc R . .
H28C H 1.3511 0.6482 0.7803 0.106 Uiso 1 1 calc R . .
C29A C 1.2474(5) 0.6451(4) 0.6808(4) 0.034(2) Uani 1 1 d . . .
H29A H 1.1983 0.6322 0.6976 0.040 Uiso 1 1 calc R . .
C30A C 1.1761(5) 0.6506(4) 0.5887(3) 0.029(2) Uani 1 1 d . . .
C31A C 1.1929(5) 0.7034(4) 0.5539(3) 0.029(2) Uiso 1 1 d . . .
C32A C 1.1366(6) 0.7442(4) 0.5373(3) 0.034(2) Uani 1 1 d . . .
C33A C 1.1465(6) 0.8065(5) 0.5047(4) 0.047(3) Uani 1 1 d . . .
C34A C 1.2262(6) 0.8271(4) 0.4910(4) 0.049(3) Uani 1 1 d . . .
H34A H 1.2433 0.8217 0.5209 0.073 Uiso 1 1 calc R . .
H34B H 1.2249 0.8673 0.4720 0.073 Uiso 1 1 calc R . .
H34C H 1.2616 0.8057 0.4714 0.073 Uiso 1 1 calc R . .
C35A C 1.0936(7) 0.8450(5) 0.5320(4) 0.060(3) Uani 1 1 d . . .
H35A H 1.1089 0.8400 0.5624 0.089 Uiso 1 1 calc R . .
H35B H 1.0407 0.8351 0.5398 0.089 Uiso 1 1 calc R . .
H35C H 1.0974 0.8844 0.5113 0.089 Uiso 1 1 calc R . .
C36A C 1.1236(7) 0.8163(6) 0.4558(4) 0.066(4) Uani 1 1 d . . .
H36A H 1.0703 0.8076 0.4626 0.098 Uiso 1 1 calc R . .
H36B H 1.1567 0.7917 0.4383 0.098 Uiso 1 1 calc R . .
H36C H 1.1291 0.8557 0.4355 0.098 Uiso 1 1 calc R . .
C37A C 1.0627(5) 0.7280(4) 0.5537(3) 0.037(3) Uani 1 1 d . . .
H37A H 1.0231 0.7542 0.5422 0.045 Uiso 1 1 calc R . .
C38A C 1.0430(5) 0.6749(5) 0.5863(4) 0.038(3) Uani 1 1 d . . .
C39A C 0.9601(6) 0.6596(6) 0.6029(4) 0.054(3) Uani 1 1 d . . .
C40A C 0.9386(15) 0.6226(11) 0.6535(9) 0.174(10) Uiso 1 1 d . . .
H40A H 0.8845 0.6155 0.6614 0.260 Uiso 1 1 calc R . .
H40B H 0.9471 0.6408 0.6758 0.260 Uiso 1 1 calc R . .
H40C H 0.9698 0.5868 0.6572 0.260 Uiso 1 1 calc R . .
C41A C 0.9055(19) 0.7094(13) 0.6003(11) 0.226(14) Uiso 1 1 d . . .
H41A H 0.8549 0.6975 0.6196 0.338 Uiso 1 1 calc R . .
H41B H 0.9031 0.7289 0.5661 0.338 Uiso 1 1 calc R . .
H41C H 0.9223 0.7348 0.6135 0.338 Uiso 1 1 calc R . .
C42A C 0.954(2) 0.6225(14) 0.5753(12) 0.240(15) Uiso 1 1 d . . .
H42A H 0.9119 0.6375 0.5586 0.360 Uiso 1 1 calc R . .
H42B H 0.9439 0.5846 0.5980 0.360 Uiso 1 1 calc R . .
H42C H 1.0018 0.6209 0.5511 0.360 Uiso 1 1 calc R . .
C43A C 1.1026(6) 0.6386(4) 0.6027(3) 0.036(3) Uani 1 1 d . . .
H43A H 1.0905 0.6026 0.6255 0.043 Uiso 1 1 calc R . .
Pd1B Pd 1.59331(4) 0.75842(3) 0.41120(2) 0.0272(2) Uani 1 1 d . . .
Cl1B Cl 1.66678(14) 0.76060(11) 0.46117(9) 0.0374(6) Uani 1 1 d . . .
Cl2B Cl 1.50137(14) 0.75860(11) 0.36961(8) 0.0356(6) Uani 1 1 d . . .
P1B P 1.65356(13) 0.83200(10) 0.35872(8) 0.0243(6) Uani 1 1 d . . .
O1B O 1.7433(3) 0.8216(2) 0.3435(2) 0.0252(14) Uani 1 1 d . . .
C1B C 1.7348(5) 0.9439(4) 0.2914(3) 0.023(2) Uani 1 1 d . . .
H1BA H 1.7605 0.9793 0.2709 0.028 Uiso 1 1 calc R . .
O2B O 1.6345(3) 0.8808(2) 0.3824(2) 0.0247(14) Uani 1 1 d . . .
C2B C 1.7878(5) 0.9130(4) 0.3259(3) 0.025(2) Uani 1 1 d . . .
C3B C 1.7967(5) 0.8565(4) 0.3469(3) 0.028(2) Uani 1 1 d . . .
O3B O 1.6301(3) 0.8558(2) 0.3076(2) 0.0256(14) Uani 1 1 d . . .
C4B C 1.8547(5) 0.8285(4) 0.3719(3) 0.026(2) Uani 1 1 d . . .
C5B C 1.8797(5) 0.7638(4) 0.3895(4) 0.031(2) Uani 1 1 d . . .
C6B C 1.8337(6) 0.7253(4) 0.3789(4) 0.038(3) Uani 1 1 d . . .
H6BA H 1.8564 0.6865 0.3883 0.056 Uiso 1 1 calc R . .
H6BB H 1.8344 0.7381 0.3439 0.056 Uiso 1 1 calc R . .
H6BC H 1.7808 0.7267 0.3978 0.056 Uiso 1 1 calc R . .
C7B C 1.9621(6) 0.7566(5) 0.3609(4) 0.045(3) Uani 1 1 d . . .
H7BA H 1.9820 0.7174 0.3729 0.068 Uiso 1 1 calc R . .
H7BB H 1.9939 0.7815 0.3654 0.068 Uiso 1 1 calc R . .
H7BC H 1.9630 0.7664 0.3260 0.068 Uiso 1 1 calc R . .
C8B C 1.8763(6) 0.7447(5) 0.4435(4) 0.047(3) Uani 1 1 d . . .
H8BA H 1.8924 0.7044 0.4543 0.070 Uiso 1 1 calc R . .
H8BB H 1.8239 0.7510 0.4612 0.070 Uiso 1 1 calc R . .
H8BC H 1.9104 0.7661 0.4501 0.070 Uiso 1 1 calc R . .
C9B C 1.8985(5) 0.8649(4) 0.3777(3) 0.030(2) Uani 1 1 d . . .
H9BA H 1.9377 0.8486 0.3949 0.036 Uiso 1 1 calc R . .
C10B C 1.8898(5) 0.9232(4) 0.3602(3) 0.032(2) Uani 1 1 d . . .
C11B C 1.9425(5) 0.9576(5) 0.3707(4) 0.037(3) Uani 1 1 d . . .
C12B C 2.0255(6) 0.9453(6) 0.3471(5) 0.065(4) Uani 1 1 d . . .
H12D H 2.0585 0.9646 0.3568 0.098 Uiso 1 1 calc R . .
H12E H 2.0328 0.9590 0.3114 0.098 Uiso 1 1 calc R . .
H12F H 2.0387 0.9046 0.3579 0.098 Uiso 1 1 calc R . .
C13B C 1.9324(8) 0.9440(6) 0.4246(4) 0.065(4) Uani 1 1 d . . .
H13D H 1.8791 0.9534 0.4393 0.098 Uiso 1 1 calc R . .
H13E H 1.9660 0.9661 0.4310 0.098 Uiso 1 1 calc R . .
H13F H 1.9454 0.9038 0.4391 0.098 Uiso 1 1 calc R . .
C14B C 1.9253(7) 1.0201(5) 0.3485(5) 0.066(4) Uani 1 1 d . . .
H14D H 1.8712 1.0301 0.3606 0.100 Uiso 1 1 calc R . .
H14E H 1.9366 1.0298 0.3127 0.100 Uiso 1 1 calc R . .
H14F H 1.9569 1.0409 0.3577 0.100 Uiso 1 1 calc R . .
C15B C 1.8356(5) 0.9468(4) 0.3333(3) 0.032(2) Uani 1 1 d . . .
H15B H 1.8300 0.9866 0.3194 0.038 Uiso 1 1 calc R . .
C16B C 1.6552(5) 0.9660(4) 0.3164(3) 0.026(2) Uani 1 1 d . . .
C17B C 1.6106(5) 0.9363(4) 0.3595(3) 0.029(2) Uani 1 1 d . . .
C18B C 1.5421(6) 0.9619(4) 0.3818(3) 0.036(2) Uani 1 1 d . . .
C19B C 1.4936(6) 0.9294(5) 0.4328(4) 0.048(3) Uani 1 1 d . . .
C20B C 1.5450(7) 0.9109(5) 0.4711(4) 0.054(3) Uani 1 1 d . . .
H20D H 1.5126 0.9006 0.5043 0.082 Uiso 1 1 calc R . .
H20E H 1.5749 0.9421 0.4663 0.082 Uiso 1 1 calc R . .
H20F H 1.5796 0.8784 0.4665 0.082 Uiso 1 1 calc R . .
C21B C 1.4585(7) 0.8793(5) 0.4322(4) 0.062(4) Uani 1 1 d . . .
H21D H 1.4232 0.8639 0.4638 0.092 Uiso 1 1 calc R . .
H21E H 1.4990 0.8503 0.4265 0.092 Uiso 1 1 calc R . .
H21F H 1.4307 0.8912 0.4060 0.092 Uiso 1 1 calc R . .
C22B C 1.4306(8) 0.9701(6) 0.4511(5) 0.090(5) Uani 1 1 d . . .
H22D H 1.4060 0.9517 0.4854 0.135 Uiso 1 1 calc R . .
H22E H 1.3925 0.9804 0.4311 0.135 Uiso 1 1 calc R . .
H22F H 1.4530 1.0041 0.4485 0.135 Uiso 1 1 calc R . .
C23B C 1.5206(6) 1.0155(4) 0.3566(4) 0.034(2) Uani 1 1 d . . .
H23B H 1.4744 1.0328 0.3708 0.041 Uiso 1 1 calc R . .
C24B C 1.5615(6) 1.0460(4) 0.3120(4) 0.034(2) Uani 1 1 d . . .
C25B C 1.5344(6) 1.1068(5) 0.2868(4) 0.041(3) Uani 1 1 d . . .
C26B C 1.5336(8) 1.1443(5) 0.3183(5) 0.074(4) Uani 1 1 d . . .
H26D H 1.5861 1.1482 0.3187 0.110 Uiso 1 1 calc R . .
H26E H 1.5049 1.1271 0.3518 0.110 Uiso 1 1 calc R . .
H26F H 1.5092 1.1816 0.3043 0.110 Uiso 1 1 calc R . .
C27B C 1.5829(7) 1.1340(5) 0.2357(4) 0.052(3) Uani 1 1 d . . .
H27D H 1.6348 1.1365 0.2382 0.079 Uiso 1 1 calc R . .
H27E H 1.5602 1.1718 0.2215 0.079 Uiso 1 1 calc R . .
H27F H 1.5847 1.1110 0.2148 0.079 Uiso 1 1 calc R . .
C28B C 1.4496(7) 1.1067(6) 0.2822(5) 0.072(4) Uani 1 1 d . . .
H28D H 1.4490 1.0831 0.2622 0.107 Uiso 1 1 calc R . .
H28E H 1.4306 1.1453 0.2666 0.107 Uiso 1 1 calc R . .
H28F H 1.4169 1.0916 0.3148 0.107 Uiso 1 1 calc R . .
C29B C 1.6295(5) 1.0217(4) 0.2917(3) 0.029(2) Uani 1 1 d . . .
H29B H 1.6594 1.0422 0.2611 0.035 Uiso 1 1 calc R . .
C30B C 1.7314(5) 0.9163(4) 0.2537(3) 0.029(2) Uani 1 1 d . . .
C31B C 1.6793(5) 0.8776(4) 0.2613(3) 0.025(2) Uani 1 1 d . . .
C32B C 1.6717(5) 0.8596(4) 0.2229(3) 0.024(2) Uani 1 1 d . . .
C33B C 1.6119(5) 0.8188(4) 0.2286(3) 0.027(2) Uani 1 1 d . . .
C34B C 1.6117(6) 0.8114(5) 0.1797(3) 0.039(3) Uani 1 1 d . . .
H34D H 1.6045 0.8484 0.1557 0.059 Uiso 1 1 calc R . .
H34E H 1.5699 0.7884 0.1845 0.059 Uiso 1 1 calc R . .
H34F H 1.6604 0.7925 0.1676 0.059 Uiso 1 1 calc R . .
C35B C 1.6340(6) 0.7599(4) 0.2618(4) 0.037(3) Uani 1 1 d . . .
H35D H 1.6345 0.7622 0.2939 0.056 Uiso 1 1 calc R . .
H35E H 1.6849 0.7465 0.2467 0.056 Uiso 1 1 calc R . .
H35F H 1.5967 0.7336 0.2659 0.056 Uiso 1 1 calc R . .
C36B C 1.5317(5) 0.8397(4) 0.2501(4) 0.036(2) Uani 1 1 d . . .
H36D H 1.5156 0.8742 0.2263 0.053 Uiso 1 1 calc R . .
H36E H 1.5316 0.8478 0.2801 0.053 Uiso 1 1 calc R . .
H36F H 1.4964 0.8107 0.2579 0.053 Uiso 1 1 calc R . .
C37B C 1.7208(5) 0.8804(4) 0.1777(3) 0.030(2) Uani 1 1 d . . .
H37B H 1.7164 0.8693 0.1512 0.035 Uiso 1 1 calc R . .
C38B C 1.7769(5) 0.9175(4) 0.1693(3) 0.028(2) Uani 1 1 d . . .
C39B C 1.8303(6) 0.9362(5) 0.1180(4) 0.039(3) Uani 1 1 d . . .
C40B C 1.7854(7) 0.9645(6) 0.0791(4) 0.066(4) Uani 1 1 d . . .
H40D H 1.7504 0.9947 0.0880 0.099 Uiso 1 1 calc R . .
H40E H 1.7561 0.9367 0.0764 0.099 Uiso 1 1 calc R . .
H40F H 1.8207 0.9803 0.0476 0.099 Uiso 1 1 calc R . .
C41B C 1.8829(9) 0.9790(8) 0.1135(4) 0.111(7) Uani 1 1 d . . .
H41D H 1.8529 1.0138 0.1165 0.166 Uiso 1 1 calc R . .
H41E H 1.9190 0.9870 0.0815 0.166 Uiso 1 1 calc R . .
H41F H 1.9112 0.9640 0.1395 0.166 Uiso 1 1 calc R . .
C42B C 1.8787(9) 0.8850(6) 0.1081(5) 0.098(6) Uani 1 1 d . . .
H42D H 1.9025 0.8941 0.0731 0.147 Uiso 1 1 calc R . .
H42E H 1.8463 0.8536 0.1181 0.147 Uiso 1 1 calc R . .
H42F H 1.9185 0.8743 0.1269 0.147 Uiso 1 1 calc R . .
C43B C 1.7802(5) 0.9347(4) 0.2076(3) 0.030(2) Uani 1 1 d . . .
H43B H 1.8172 0.9600 0.2025 0.036 Uiso 1 1 calc R . .
Pd1C Pd -0.12570(4) -0.24404(3) 0.89818(3) 0.0281(2) Uani 1 1 d . . .
Cl1C Cl -0.24454(14) -0.23972(11) 0.94697(9) 0.0387(6) Uani 1 1 d . . .
Cl2C Cl 0.00253(13) -0.24582(11) 0.85657(8) 0.0340(6) Uani 1 1 d . . .
P1C P -0.16782(13) -0.16840(11) 0.84588(9) 0.0257(6) Uani 1 1 d . . .
O1C O -0.1896(3) -0.1209(3) 0.8709(2) 0.0284(15) Uani 1 1 d . . .
C1C C -0.2341(5) -0.0525(4) 0.7811(3) 0.024(2) Uani 1 1 d . . .
H1CA H -0.2559 -0.0161 0.7610 0.029 Uiso 1 1 calc R . .
O2C O -0.2401(3) -0.1759(2) 0.8288(2) 0.0248(14) Uani 1 1 d . . .
C2C C -0.1866(5) -0.0332(4) 0.8071(3) 0.031(2) Uani 1 1 d . . .
O3C O -0.1086(3) -0.1442(3) 0.7961(2) 0.0301(15) Uani 1 1 d . . .
C3C C -0.1666(5) -0.0659(4) 0.8502(3) 0.026(2) Uani 1 1 d . . .
C4C C -0.1276(5) -0.0464(4) 0.8760(3) 0.032(2) Uani 1 1 d . . .
C5C C -0.1114(6) -0.0811(5) 0.9253(3) 0.037(3) Uani 1 1 d . . .
C6C C -0.1872(6) -0.0989(5) 0.9636(4) 0.051(3) Uani 1 1 d . . .
H6CA H -0.2196 -0.0652 0.9673 0.076 Uiso 1 1 calc R . .
H6CB H -0.1757 -0.1218 0.9952 0.076 Uiso 1 1 calc R . .
H6CC H -0.2139 -0.1211 0.9524 0.076 Uiso 1 1 calc R . .
C7C C -0.0730(7) -0.0453(5) 0.9457(4) 0.052(3) Uani 1 1 d . . .
H7CA H -0.0232 -0.0349 0.9239 0.078 Uiso 1 1 calc R . .
H7CB H -0.0662 -0.0676 0.9786 0.078 Uiso 1 1 calc R . .
H7CC H -0.1058 -0.0110 0.9473 0.078 Uiso 1 1 calc R . .
C8C C -0.0581(7) -0.1337(5) 0.9226(4) 0.053(3) Uani 1 1 d . . .
H8CA H -0.0081 -0.1223 0.9016 0.080 Uiso 1 1 calc R . .
H8CB H -0.0799 -0.1560 0.9088 0.080 Uiso 1 1 calc R . .
H8CC H -0.0521 -0.1564 0.9555 0.080 Uiso 1 1 calc R . .
C9C C -0.1056(5) 0.0094(4) 0.8521(4) 0.034(2) Uani 1 1 d . . .
H9CA H -0.0768 0.0237 0.8671 0.041 Uiso 1 1 calc R . .
C10C C -0.1225(5) 0.0446(4) 0.8089(4) 0.034(2) Uani 1 1 d . . .
C11C C -0.0969(6) 0.1051(5) 0.7882(4) 0.045(3) Uani 1 1 d . . .
C12C C -0.1238(10) 0.1333(5) 0.8275(5) 0.090(5) Uani 1 1 d . . .
H12G H -0.1775 0.1472 0.8291 0.135 Uiso 1 1 calc R . .
H12H H -0.0929 0.1651 0.8197 0.135 Uiso 1 1 calc R . .
H12I H -0.1186 0.1061 0.8592 0.135 Uiso 1 1 calc R . .
C13C C -0.1278(7) 0.1404(5) 0.7426(5) 0.062(4) Uani 1 1 d . . .
H13G H -0.1838 0.1430 0.7514 0.093 Uiso 1 1 calc R . .
H13H H -0.1096 0.1224 0.7169 0.093 Uiso 1 1 calc R . .
H13I H -0.1097 0.1784 0.7305 0.093 Uiso 1 1 calc R . .
C14C C -0.0082(7) 0.1017(5) 0.7721(4) 0.063(4) Uani 1 1 d . . .
H14G H 0.0133 0.0797 0.8003 0.094 Uiso 1 1 calc R . .
H14H H 0.0094 0.1399 0.7594 0.094 Uiso 1 1 calc R . .
H14I H 0.0085 0.0836 0.7464 0.094 Uiso 1 1 calc R . .
C15C C -0.1633(5) 0.0234(4) 0.7856(3) 0.032(2) Uani 1 1 d . . .
H15C H -0.1754 0.0465 0.7555 0.038 Uiso 1 1 calc R . .
C16C C -0.3053(5) -0.0831(4) 0.8126(3) 0.023(2) Uani 1 1 d . . .
C17C C -0.3097(5) -0.1410(4) 0.8327(4) 0.032(2) Uani 1 1 d . . .
C18C C -0.3785(5) -0.1673(4) 0.8536(3) 0.025(2) Uani 1 1 d . . .
C19C C -0.3912(5) -0.2311(4) 0.8698(4) 0.033(2) Uani 1 1 d . . .
C20C C -0.3206(6) -0.2702(4) 0.8590(4) 0.038(3) Uani 1 1 d . . .
H20G H -0.2836 -0.2687 0.8771 0.057 Uiso 1 1 calc R . .
H20H H -0.2975 -0.2581 0.8238 0.057 Uiso 1 1 calc R . .
H20I H -0.3355 -0.3089 0.8692 0.057 Uiso 1 1 calc R . .
C21C C -0.4457(5) -0.2373(4) 0.8407(4) 0.043(3) Uani 1 1 d . . .
H21G H -0.4955 -0.2180 0.8501 0.065 Uiso 1 1 calc R . .
H21H H -0.4519 -0.2773 0.8478 0.065 Uiso 1 1 calc R . .
H21I H -0.4245 -0.2205 0.8056 0.065 Uiso 1 1 calc R . .
C22C C -0.4284(6) -0.2529(5) 0.9242(4) 0.045(3) Uani 1 1 d . . .
H22G H -0.3964 -0.2461 0.9432 0.068 Uiso 1 1 calc R . .
H22H H -0.4338 -0.2934 0.9337 0.068 Uiso 1 1 calc R . .
H22I H -0.4789 -0.2332 0.9307 0.068 Uiso 1 1 calc R . .
C23C C -0.4430(6) -0.1308(4) 0.8593(4) 0.034(2) Uani 1 1 d . . .
H23C H -0.4907 -0.1468 0.8746 0.040 Uiso 1 1 calc R . .
C24C C -0.4428(6) -0.0729(4) 0.8445(4) 0.034(2) Uani 1 1 d . . .
C25C C -0.5168(6) -0.0350(5) 0.8521(4) 0.043(3) Uani 1 1 d . . .
C26C C -0.5061(7) 0.0074(5) 0.8767(5) 0.063(4) Uani 1 1 d . . .
H26G H -0.4977 -0.0132 0.9096 0.094 Uiso 1 1 calc R . .
H26H H -0.5519 0.0333 0.8792 0.094 Uiso 1 1 calc R . .
H26I H -0.4618 0.0289 0.8570 0.094 Uiso 1 1 calc R . .
C27C C -0.5373(7) -0.0026(5) 0.8027(4) 0.056(3) Uani 1 1 d . . .
H27G H -0.5472 -0.0294 0.7881 0.083 Uiso 1 1 calc R . .
H27H H -0.4947 0.0194 0.7807 0.083 Uiso 1 1 calc R . .
H27I H -0.5830 0.0227 0.8077 0.083 Uiso 1 1 calc R . .
C28C C -0.5840(6) -0.0696(5) 0.8855(5) 0.072(4) Uani 1 1 d . . .
H28G H -0.5937 -0.0956 0.8701 0.107 Uiso 1 1 calc R . .
H28H H -0.6297 -0.0441 0.8906 0.107 Uiso 1 1 calc R . .
H28I H -0.5716 -0.0911 0.9171 0.107 Uiso 1 1 calc R . .
C29C C -0.3734(5) -0.0485(4) 0.8194(3) 0.031(2) Uani 1 1 d . . .
H29C H -0.3722 -0.0087 0.8069 0.037 Uiso 1 1 calc R . .
C30C C -0.1852(5) -0.0781(4) 0.7422(3) 0.027(2) Uani 1 1 d . . .
C31C C -0.1270(5) -0.1198(4) 0.7487(3) 0.027(2) Uani 1 1 d . . .
C32C C -0.0824(5) -0.1406(4) 0.7118(3) 0.027(2) Uani 1 1 d . . .
C33C C -0.0179(5) -0.1881(4) 0.7174(3) 0.032(2) Uani 1 1 d . . .
C34C C -0.0524(6) -0.2421(4) 0.7519(4) 0.041(3) Uani 1 1 d . . .
H34G H -0.0886 -0.2523 0.7375 0.061 Uiso 1 1 calc R . .
H34H H -0.0792 -0.2367 0.7833 0.061 Uiso 1 1 calc R . .
H34I H -0.0118 -0.2724 0.7570 0.061 Uiso 1 1 calc R . .
C35C C 0.0433(6) -0.1702(4) 0.7369(4) 0.039(3) Uani 1 1 d . . .
H35G H 0.0183 -0.1605 0.7668 0.059 Uiso 1 1 calc R . .
H35H H 0.0677 -0.1374 0.7120 0.059 Uiso 1 1 calc R . .
H35I H 0.0820 -0.2015 0.7442 0.059 Uiso 1 1 calc R . .
C36C C 0.0238(7) -0.1996(5) 0.6691(4) 0.054(3) Uani 1 1 d . . .
H36G H -0.0133 -0.2079 0.6543 0.081 Uiso 1 1 calc R . .
H36H H 0.0614 -0.2319 0.6757 0.081 Uiso 1 1 calc R . .
H36I H 0.0500 -0.1663 0.6465 0.081 Uiso 1 1 calc R . .
C37C C -0.1006(5) -0.1164(4) 0.6657(4) 0.034(3) Uani 1 1 d . . .
H37C H -0.0710 -0.1289 0.6393 0.041 Uiso 1 1 calc R . .
C38C C -0.1600(5) -0.0750(4) 0.6568(3) 0.029(2) Uani 1 1 d . . .
C39C C -0.1766(6) -0.0512(4) 0.6056(4) 0.036(3) Uani 1 1 d . . .
C40C C -0.1668(13) -0.0975(9) 0.5814(8) 0.148(8) Uiso 1 1 d . . .
H40G H -0.1817 -0.0815 0.5499 0.222 Uiso 1 1 calc R . .
H40H H -0.1992 -0.1280 0.6028 0.222 Uiso 1 1 calc R . .
H40I H -0.1133 -0.1123 0.5760 0.222 Uiso 1 1 calc R . .
C41C C -0.2547(13) -0.0278(9) 0.6067(8) 0.147(8) Uiso 1 1 d . . .
H41G H -0.2754 -0.0171 0.6365 0.220 Uiso 1 1 calc R . .
H41H H -0.2856 -0.0560 0.6063 0.220 Uiso 1 1 calc R . .
H41I H -0.2559 0.0056 0.5779 0.220 Uiso 1 1 calc R . .
C42C C -0.1313(15) -0.0029(11) 0.5751(9) 0.180(10) Uiso 1 1 d . . .
H42G H -0.1096 0.0103 0.5959 0.270 Uiso 1 1 calc R . .
H42H H -0.1642 0.0276 0.5582 0.270 Uiso 1 1 calc R . .
H42I H -0.0899 -0.0144 0.5509 0.270 Uiso 1 1 calc R . .
C43C C -0.2011(5) -0.0569(4) 0.6958(3) 0.034(2) Uani 1 1 d . . .
H43C H -0.2419 -0.0287 0.6907 0.040 Uiso 1 1 calc R . .
Pd1D Pd 0.03380(4) -0.28719(3) 0.93517(3) 0.0303(2) Uani 1 1 d . . .
Cl1D Cl 0.15428(16) -0.25823(13) 0.90352(10) 0.0532(8) Uani 1 1 d . . .
Cl2D Cl -0.08449(13) -0.32390(10) 0.96017(8) 0.0327(6) Uani 1 1 d . . .
P1D P 0.06415(15) -0.32212(11) 1.00671(9) 0.0315(6) Uani 1 1 d . . .
O1D O 0.0934(4) -0.2779(3) 1.0236(2) 0.0444(19) Uani 1 1 d . . .
C1D C 0.1210(6) -0.3795(4) 1.1048(4) 0.037(3) Uani 1 1 d . . .
H1DA H 0.1395 -0.3975 1.1357 0.045 Uiso 1 1 calc R . .
O2D O -0.0034(4) -0.3477(3) 1.0514(2) 0.0312(16) Uani 1 1 d . . .
C2D C 0.1767(7) -0.3362(5) 1.0758(4) 0.048(3) Uani 1 1 d . . .
O3D O 0.1289(3) -0.3712(3) 1.0040(2) 0.0324(16) Uani 1 1 d . . .
C3D C 0.1573(6) -0.2835(5) 1.0429(4) 0.048(3) Uani 1 1 d . . .
C4D C 0.1981(9) -0.2351(5) 1.0286(4) 0.078(5) Uani 1 1 d . . .
C5D C 0.1712(14) -0.1755(6) 1.0040(6) 0.128(9) Uani 1 1 d . . .
C6D C 0.1163(11) -0.1651(6) 0.9771(8) 0.122(8) Uani 1 1 d . . .
H6DA H 0.0657 -0.1699 0.9993 0.183 Uiso 1 1 calc R . .
H6DB H 0.1260 -0.1916 0.9583 0.183 Uiso 1 1 calc R . .
H6DC H 0.1182 -0.1264 0.9546 0.183 Uiso 1 1 calc R . .
C7D C 0.1775(15) -0.1375(8) 1.0306(10) 0.176(12) Uani 1 1 d . . .
H7DA H 0.1265 -0.1272 1.0479 0.263 Uiso 1 1 calc R . .
H7DB H 0.2010 -0.1034 1.0073 0.263 Uiso 1 1 calc R . .
H7DC H 0.2092 -0.1566 1.0542 0.263 Uiso 1 1 calc R . .
C8D C 0.2490(15) -0.1543(11) 0.9504(10) 0.231(18) Uani 1 1 d . . .
H8DA H 0.2391 -0.1148 0.9318 0.346 Uiso 1 1 calc R . .
H8DB H 0.2529 -0.1779 0.9296 0.346 Uiso 1 1 calc R . .
H8DC H 0.2970 -0.1589 0.9608 0.346 Uiso 1 1 calc R . .
C9D C 0.2665(9) -0.2466(7) 1.0466(5) 0.093(6) Uani 1 1 d . . .
H9DA H 0.2960 -0.2159 1.0400 0.112 Uiso 1 1 calc R . .
C10D C 0.2924(9) -0.2995(7) 1.0729(5) 0.084(5) Uani 1 1 d . . .
C11D C 0.3700(10) -0.3072(10) 1.0892(6) 0.124(8) Uani 1 1 d . . .
C12D C 0.3581(16) -0.2661(10) 1.1211(9) 0.216(16) Uani 1 1 d . . .
H12J H 0.3311 -0.2849 1.1547 0.324 Uiso 1 1 calc R . .
H12K H 0.3279 -0.2317 1.1069 0.324 Uiso 1 1 calc R . .
H12L H 0.4079 -0.2562 1.1214 0.324 Uiso 1 1 calc R . .
C13D C 0.3850(11) -0.3647(8) 1.1211(7) 0.130(8) Uani 1 1 d . . .
H13J H 0.4173 -0.3872 1.1012 0.195 Uiso 1 1 calc R . .
H13K H 0.3366 -0.3821 1.1379 0.195 Uiso 1 1 calc R . .
H13L H 0.4113 -0.3632 1.1453 0.195 Uiso 1 1 calc R . .
C14D C 0.4270(16) -0.2823(11) 1.0427(10) 0.189(11) Uiso 1 1 d . . .
H14J H 0.4089 -0.2436 1.0267 0.284 Uiso 1 1 calc R . .
H14K H 0.4330 -0.3049 1.0208 0.284 Uiso 1 1 calc R . .
H14L H 0.4762 -0.2822 1.0502 0.284 Uiso 1 1 calc R . .
C15D C 0.2436(7) -0.3410(6) 1.0899(4) 0.055(3) Uani 1 1 d . . .
H15D H 0.2567 -0.3754 1.1130 0.066 Uiso 1 1 calc R . .
C16D C 0.0421(6) -0.3534(4) 1.1230(3) 0.037(3) Uani 1 1 d . . .
C17D C -0.0177(6) -0.3385(4) 1.0974(3) 0.041(3) Uani 1 1 d . . .
C18D C -0.0889(6) -0.3136(4) 1.1166(3) 0.038(3) Uani 1 1 d . . .
C19D C -0.1542(7) -0.2952(5) 1.0894(4) 0.052(3) Uani 1 1 d . . .
C20D C -0.1757(6) -0.3468(5) 1.0793(4) 0.048(3) Uani 1 1 d . . .
H20J H -0.1302 -0.3633 1.0613 0.073 Uiso 1 1 calc R . .
H20K H -0.2146 -0.3344 1.0598 0.073 Uiso 1 1 calc R . .
H20L H -0.1960 -0.3751 1.1105 0.073 Uiso 1 1 calc R . .
C21D C -0.2276(7) -0.2737(6) 1.1199(5) 0.074(4) Uani 1 1 d . . .
H21J H -0.2176 -0.2403 1.1264 0.111 Uiso 1 1 calc R . .
H21K H -0.2438 -0.3033 1.1510 0.111 Uiso 1 1 calc R . .
H21L H -0.2680 -0.2638 1.1017 0.111 Uiso 1 1 calc R . .
C22D C -0.1298(7) -0.2475(5) 1.0424(4) 0.050(3) Uani 1 1 d . . .
H22J H -0.0829 -0.2599 1.0223 0.075 Uiso 1 1 calc R . .
H22K H -0.1205 -0.2150 1.0503 0.075 Uiso 1 1 calc R . .
H22L H -0.1703 -0.2369 1.0242 0.075 Uiso 1 1 calc R . .
C23D C -0.0954(8) -0.3024(5) 1.1603(4) 0.053(3) Uani 1 1 d . . .
H23D H -0.1429 -0.2859 1.1739 0.063 Uiso 1 1 calc R . .
C24D C -0.0394(9) -0.3134(5) 1.1848(4) 0.054(4) Uani 1 1 d . . .
C25D C -0.0495(8) -0.2982(5) 1.2318(4) 0.060(4) Uani 1 1 d . . .
C26D C -0.0668(9) -0.3466(6) 1.2748(5) 0.090(5) Uiso 1 1 d . . .
H26J H -0.0653 -0.3371 1.3038 0.135 Uiso 1 1 calc R . .
H26K H -0.0291 -0.3780 1.2715 0.135 Uiso 1 1 calc R . .
H26L H -0.1179 -0.3575 1.2784 0.135 Uiso 1 1 calc R . .
C27D C 0.0128(19) -0.2649(13) 1.2256(11) 0.226(14) Uiso 1 1 d . . .
H27J H -0.0051 -0.2381 1.2440 0.339 Uiso 1 1 calc R . .
H27K H 0.0305 -0.2443 1.1908 0.339 Uiso 1 1 calc R . .
H27L H 0.0550 -0.2899 1.2378 0.339 Uiso 1 1 calc R . .
C28D C -0.1132(15) -0.2483(10) 1.2343(9) 0.174(10) Uiso 1 1 d . . .
H28J H -0.1217 -0.2415 1.2658 0.261 Uiso 1 1 calc R . .
H28K H -0.1609 -0.2583 1.2309 0.261 Uiso 1 1 calc R . .
H28L H -0.0966 -0.2140 1.2076 0.261 Uiso 1 1 calc R . .
C29D C 0.0311(8) -0.3412(4) 1.1654(4) 0.047(3) Uani 1 1 d . . .
H29D H 0.0707 -0.3513 1.1828 0.057 Uiso 1 1 calc R . .
C30D C 0.1205(5) -0.4306(4) 1.0873(3) 0.026(2) Uani 1 1 d . . .
C31D C 0.1264(5) -0.4268(4) 1.0397(3) 0.030(2) Uani 1 1 d . . .
C32D C 0.1336(5) -0.4736(4) 1.0234(3) 0.028(2) Uani 1 1 d . . .
C33D C 0.1497(6) -0.4704(4) 0.9694(3) 0.035(2) Uani 1 1 d . . .
C34D C 0.1617(7) -0.5273(5) 0.9627(4) 0.048(3) Uani 1 1 d . . .
H34J H 0.2053 -0.5484 0.9760 0.072 Uiso 1 1 calc R . .
H34K H 0.1718 -0.5231 0.9278 0.072 Uiso 1 1 calc R . .
H34L H 0.1157 -0.5478 0.9801 0.072 Uiso 1 1 calc R . .
C35D C 0.0802(6) -0.4378(5) 0.9466(4) 0.048(3) Uani 1 1 d . . .
H35J H 0.0915 -0.4350 0.9119 0.072 Uiso 1 1 calc R . .
H35K H 0.0716 -0.3999 0.9498 0.072 Uiso 1 1 calc R . .
H35L H 0.0343 -0.4583 0.9641 0.072 Uiso 1 1 calc R . .
C36D C 0.2199(7) -0.4377(5) 0.9403(4) 0.059(3) Uani 1 1 d . . .
H36J H 0.2628 -0.4542 0.9559 0.088 Uiso 1 1 calc R . .
H36K H 0.2088 -0.3982 0.9394 0.088 Uiso 1 1 calc R . .
H36L H 0.2332 -0.4396 0.9068 0.088 Uiso 1 1 calc R . .
C37D C 0.1260(5) -0.5247(4) 1.0596(3) 0.031(2) Uani 1 1 d . . .
H37D H 0.1284 -0.5573 1.0502 0.037 Uiso 1 1 calc R . .
C38D C 0.1147(5) -0.5321(4) 1.1109(4) 0.035(2) Uani 1 1 d . . .
C39D C 0.1061(6) -0.5901(4) 1.1477(4) 0.037(2) Uani 1 1 d . . .
C40D C 0.0336(6) -0.6116(4) 1.1457(4) 0.043(3) Uani 1 1 d . . .
H40J H 0.0380 -0.6130 1.1127 0.065 Uiso 1 1 calc R . .
H40K H -0.0105 -0.5862 1.1540 0.065 Uiso 1 1 calc R . .
H40L H 0.0268 -0.6495 1.1693 0.065 Uiso 1 1 calc R . .
C41D C 0.0956(7) -0.5880(5) 1.2005(4) 0.052(3) Uani 1 1 d . . .
H41J H 0.1412 -0.5743 1.2031 0.078 Uiso 1 1 calc R . .
H41K H 0.0879 -0.6259 1.2239 0.078 Uiso 1 1 calc R . .
H41L H 0.0509 -0.5626 1.2078 0.078 Uiso 1 1 calc R . .
C42D C 0.1744(7) -0.6306(5) 1.1362(4) 0.052(3) Uani 1 1 d . . .
H42J H 0.1870 -0.6261 1.1012 0.078 Uiso 1 1 calc R . .
H42K H 0.1618 -0.6694 1.1550 0.078 Uiso 1 1 calc R . .
H42L H 0.2184 -0.6222 1.1452 0.078 Uiso 1 1 calc R . .
C43D C 0.1150(5) -0.4835(4) 1.1218(3) 0.032(2) Uani 1 1 d . . .
H43D H 0.1112 -0.4865 1.1549 0.038 Uiso 1 1 calc R . .
C101 C 0.6910(7) -0.1635(5) 0.5315(4) 0.073(4) Uani 1 1 d D . .
H10M H 0.6582 -0.1791 0.5176 0.087 Uiso 1 1 calc R . .
Cl11 Cl 0.7451(3) -0.1145(3) 0.48308(16) 0.137(2) Uani 1 1 d D . .
Cl12 Cl 0.7477(4) -0.2195(3) 0.5605(2) 0.155(3) Uani 1 1 d D . .
Cl13 Cl 0.6321(2) -0.1344(2) 0.57267(14) 0.0912(12) Uani 1 1 d D . .
C102 C 1.1786(12) 0.6781(6) 0.3872(6) 0.072(9) Uani 0.50 1 d PD . .
H10O H 1.2318 0.6690 0.3923 0.087 Uiso 0.50 1 calc PR . .
Cl14 Cl 1.1752(4) 0.7462(3) 0.3481(2) 0.070(2) Uani 0.50 1 d PD . .
Cl15 Cl 1.1194(4) 0.6701(3) 0.4436(3) 0.081(2) Uani 0.50 1 d PD . .
Cl16 Cl 1.1634(6) 0.6305(3) 0.3611(4) 0.112(3) Uani 0.50 1 d PD . .
C103 C 0.3829(11) -0.0696(7) 1.0792(6) 0.056(6) Uiso 0.50 1 d PD . .
H10P H 0.4281 -0.0463 1.0662 0.067 Uiso 0.50 1 calc PR . .
Cl17 Cl 0.3611(7) -0.0795(5) 1.0306(3) 0.172(7) Uani 0.50 1 d PD . .
Cl18 Cl 0.4070(5) -0.1315(3) 1.1227(4) 0.108(3) Uani 0.50 1 d PD . .
Cl19 Cl 0.3111(3) -0.0339(3) 1.1088(2) 0.0622(18) Uani 0.50 1 d PD . .
C104 C 0.6698(6) 0.1219(5) 0.6878(4) 0.063(4) Uani 1 1 d D . .
H10Q H 0.6490 0.1599 0.6697 0.076 Uiso 1 1 calc R . .
Cl20 Cl 0.66115(18) 0.11726(18) 0.74882(13) 0.0800(11) Uani 1 1 d D . .
Cl21 Cl 0.6173(2) 0.06881(18) 0.68703(13) 0.0810(11) Uani 1 1 d D . .
Cl22 Cl 0.7663(2) 0.11089(18) 0.65996(13) 0.0898(12) Uani 1 1 d D . .
C105 C 0.1520(6) -0.1146(5) 0.8020(4) 0.072(4) Uani 1 1 d D . .
H10R H 0.1312 -0.1524 0.8196 0.087 Uiso 1 1 calc R . .
Cl23 Cl 0.20361(17) -0.11250(14) 0.74256(12) 0.0625(9) Uani 1 1 d D . .
Cl24 Cl 0.0763(2) -0.06221(17) 0.79832(14) 0.0852(11) Uani 1 1 d D . .
Cl25 Cl 0.2124(3) -0.1029(2) 0.83412(13) 0.0990(14) Uani 1 1 d D . .
C106 C 0.7047(10) 0.0955(5) 0.4178(6) 0.107(6) Uani 1 1 d D . .
H10S H 0.6573 0.1070 0.4394 0.129 Uiso 1 1 calc R . .
Cl26 Cl 0.7656(3) 0.0594(2) 0.45519(15) 0.1051(14) Uani 1 1 d D . .
Cl27 Cl 0.7394(5) 0.1559(3) 0.3755(2) 0.173(3) Uani 1 1 d D . .
Cl28 Cl 0.6778(4) 0.0526(3) 0.3924(2) 0.157(3) Uani 1 1 d D . .
C107 C 0.7161(7) 0.5824(5) 0.6070(4) 0.075(4) Uani 1 1 d D . .
H10T H 0.6635 0.5717 0.6111 0.091 Uiso 1 1 calc R . .
Cl29 Cl 0.7402(2) 0.63151(18) 0.54984(16) 0.0958(13) Uani 1 1 d D . .
Cl30 Cl 0.7764(3) 0.52153(19) 0.61245(18) 0.1108(15) Uani 1 1 d D . .
Cl31 Cl 0.7131(3) 0.6098(2) 0.65326(17) 0.1071(14) Uani 1 1 d D . .
C108 C -0.1369(7) -0.4641(6) 1.2036(4) 0.087(5) Uani 1 1 d D . .
H20U H -0.1420 -0.4225 1.1977 0.105 Uiso 1 1 calc R . .
Cl32 Cl -0.0794(2) -0.47767(17) 1.15285(15) 0.0937(13) Uani 1 1 d D . .
Cl33 Cl -0.2269(3) -0.4871(3) 1.2159(2) 0.135(2) Uani 1 1 d D . .
Cl34 Cl -0.0986(3) -0.4976(2) 1.25603(17) 0.1178(16) Uani 1 1 d D . .
C109 C 0.6282(9) -0.1507(6) 1.0158(5) 0.130(8) Uani 1 1 d D . .
H21M H 0.6836 -0.1627 1.0065 0.156 Uiso 1 1 calc R . .
Cl35 Cl 0.5845(4) -0.2084(3) 1.0553(2) 0.166(3) Uani 1 1 d D . .
Cl36 Cl 0.6223(4) -0.0987(3) 1.04202(19) 0.183(3) Uani 1 1 d D . .
Cl37 Cl 0.5964(4) -0.1223(3) 0.9621(2) 0.152(2) Uani 1 1 d D . .
C110 C 0.2795(11) 0.2671(6) 0.2951(9) 0.078(8) Uani 0.50 1 d PD . .
H11N H 0.2523 0.2661 0.3292 0.094 Uiso 0.50 1 calc PR . .
Cl38 Cl 0.2483(4) 0.3310(3) 0.2584(2) 0.076(2) Uani 0.50 1 d PD . .
Cl39 Cl 0.3722(4) 0.2658(3) 0.2942(4) 0.108(4) Uani 0.50 1 d PD . .
Cl40 Cl 0.2562(5) 0.2081(3) 0.2890(3) 0.100(3) Uani 0.50 1 d PD . .
C111 C 0.3573(15) 0.4086(9) 0.8919(7) 0.27(5) Uani 0.50 1 d PD . .
H11S H 0.3018 0.4154 0.8913 0.325 Uiso 0.50 1 calc PR . .
Cl41 Cl 0.3900(11) 0.4721(5) 0.8810(6) 0.240(10) Uani 0.50 1 d PD . .
Cl42 Cl 0.4016(6) 0.3784(6) 0.8476(5) 0.154(5) Uani 0.50 1 d PD . .
Cl43 Cl 0.3640(6) 0.3631(5) 0.9494(4) 0.141(4) Uani 0.50 1 d PD . .

loop_
_atom_site_aniso_label
_atom_site_aniso_U_11
_atom_site_aniso_U_22
_atom_site_aniso_U_33
_atom_site_aniso_U_23
_atom_site_aniso_U_13
_atom_site_aniso_U_12
Pd1A 0.0206(4) 0.0354(5) 0.0265(4) -0.0060(3) -0.0020(3) -0.0127(3)
Cl1A 0.0283(14) 0.0636(19) 0.0339(14) -0.0065(13) -0.0079(11) -0.0083(13)
Cl2A 0.0232(13) 0.0379(14) 0.0358(13) -0.0061(11) -0.0028(10) -0.0143(11)
P1A 0.0218(13) 0.0310(15) 0.0272(13) -0.0070(11) -0.0028(11) -0.0100(11)
O1A 0.031(4) 0.025(4) 0.028(3) -0.002(3) -0.007(3) -0.008(3)
C1A 0.012(5) 0.035(6) 0.038(5) -0.014(5) -0.005(4) -0.004(4)
O2A 0.014(3) 0.040(4) 0.028(3) -0.011(3) -0.001(3) -0.009(3)
C2A 0.012(5) 0.034(6) 0.033(6) 0.002(5) -0.006(4) -0.012(4)
O3A 0.023(4) 0.032(4) 0.036(4) -0.005(3) -0.007(3) -0.007(3)
C3A 0.021(5) 0.020(5) 0.043(6) -0.002(5) -0.012(5) -0.010(4)
C4A 0.017(5) 0.027(6) 0.036(6) -0.004(5) -0.003(4) -0.009(4)
C5A 0.031(6) 0.033(6) 0.034(5) -0.006(5) -0.010(5) -0.012(5)
C6A 0.049(7) 0.058(8) 0.041(6) -0.017(6) -0.001(5) -0.016(6)
C7A 0.042(7) 0.072(8) 0.036(6) -0.026(6) -0.009(5) -0.008(6)
C8A 0.056(8) 0.052(8) 0.047(7) -0.014(6) -0.005(6) -0.015(6)
C9A 0.018(5) 0.051(7) 0.042(6) -0.026(6) 0.003(5) -0.020(5)
C10A 0.016(5) 0.036(6) 0.041(6) -0.009(5) 0.000(4) -0.012(5)
C11A 0.023(5) 0.038(6) 0.039(6) -0.004(5) 0.000(5) -0.013(5)
C12A 0.064(8) 0.039(7) 0.040(6) 0.005(6) -0.002(6) -0.008(6)
C13A 0.043(7) 0.042(7) 0.057(7) 0.001(6) -0.009(6) -0.005(6)
C14A 0.037(7) 0.052(7) 0.075(8) -0.022(7) -0.011(6) -0.015(6)
C15A 0.019(5) 0.043(7) 0.027(5) -0.004(5) -0.007(4) -0.016(5)
C16A 0.023(5) 0.039(6) 0.021(5) -0.008(4) -0.004(4) -0.009(5)
C17A 0.032(6) 0.029(6) 0.035(6) -0.013(5) -0.007(5) -0.005(5)
C18A 0.023(5) 0.057(7) 0.032(6) -0.010(5) -0.011(5) -0.008(5)
C19A 0.034(6) 0.087(9) 0.037(6) -0.029(6) -0.001(5) -0.029(6)
C20A 0.050(7) 0.061(8) 0.041(6) -0.020(6) 0.012(6) -0.025(6)
C21A 0.029(6) 0.096(10) 0.046(7) -0.025(7) -0.014(5) -0.012(7)
C22A 0.056(9) 0.155(15) 0.057(8) -0.044(9) -0.001(7) -0.056(10)
C23A 0.025(6) 0.048(7) 0.037(6) -0.012(5) -0.008(5) -0.007(5)
C24A 0.039(6) 0.033(6) 0.033(6) -0.004(5) -0.010(5) -0.007(5)
C25A 0.036(6) 0.051(7) 0.024(5) -0.010(5) -0.006(5) 0.002(5)
C26A 0.073(9) 0.060(8) 0.049(7) -0.025(7) 0.022(7) -0.016(7)
C27A 0.046(8) 0.104(11) 0.048(7) -0.034(7) 0.016(6) -0.027(7)
C28A 0.073(10) 0.097(11) 0.038(7) -0.014(7) -0.011(7) -0.008(8)
C29A 0.016(5) 0.036(6) 0.044(6) -0.007(5) -0.003(5) -0.008(4)
C30A 0.014(5) 0.049(6) 0.025(5) -0.012(5) -0.003(4) -0.008(5)
C32A 0.031(6) 0.043(6) 0.026(5) -0.011(5) 0.001(4) -0.007(5)
C33A 0.036(7) 0.054(7) 0.040(6) -0.009(6) 0.001(5) 0.002(6)
C34A 0.046(7) 0.036(6) 0.048(7) 0.001(5) 0.003(6) -0.010(5)
C35A 0.058(8) 0.052(8) 0.050(7) -0.013(6) 0.009(6) 0.007(6)
C36A 0.037(7) 0.087(10) 0.041(7) 0.014(7) -0.007(6) 0.006(7)
C37A 0.022(6) 0.049(7) 0.037(6) -0.006(5) -0.011(5) -0.003(5)
C38A 0.020(5) 0.053(7) 0.035(6) -0.008(5) -0.011(5) 0.007(5)
C39A 0.021(6) 0.070(9) 0.065(8) -0.008(7) -0.013(6) -0.014(6)
C43A 0.043(7) 0.041(6) 0.017(5) 0.006(5) -0.005(5) -0.023(5)
Pd1B 0.0197(4) 0.0350(5) 0.0265(4) -0.0071(3) -0.0015(3) -0.0134(3)
Cl1B 0.0308(14) 0.0485(16) 0.0347(13) -0.0098(12) -0.0083(11) -0.0144(12)
Cl2B 0.0288(13) 0.0505(16) 0.0244(12) -0.0029(12) -0.0036(10) -0.0187(12)
P1B 0.0146(12) 0.0345(15) 0.0255(13) -0.0098(11) -0.0010(10) -0.0115(11)
O1B 0.015(3) 0.026(3) 0.034(3) -0.010(3) -0.002(3) -0.006(3)
C1B 0.024(5) 0.018(5) 0.030(5) -0.008(4) -0.005(4) -0.007(4)
O2B 0.014(3) 0.025(4) 0.032(3) -0.007(3) -0.007(3) 0.002(3)
C2B 0.018(5) 0.030(6) 0.029(5) -0.013(5) -0.002(4) -0.007(4)
C3B 0.022(5) 0.033(6) 0.041(6) -0.022(5) -0.008(5) -0.010(5)
O3B 0.022(3) 0.032(4) 0.025(3) -0.004(3) -0.009(3) -0.013(3)
C4B 0.022(5) 0.028(5) 0.028(5) -0.014(4) 0.000(4) 0.000(4)
C5B 0.021(5) 0.035(6) 0.046(6) -0.024(5) -0.008(5) -0.002(4)
C6B 0.033(6) 0.033(6) 0.048(6) -0.016(5) -0.008(5) 0.000(5)
C7B 0.025(6) 0.052(7) 0.061(7) -0.018(6) -0.009(5) -0.007(5)
C8B 0.032(6) 0.051(7) 0.053(7) -0.005(6) -0.018(5) -0.004(5)
C9B 0.018(5) 0.035(6) 0.040(6) -0.009(5) -0.009(4) -0.011(4)
C10B 0.015(5) 0.055(7) 0.036(5) -0.022(5) -0.004(4) -0.013(5)
C11B 0.024(6) 0.050(7) 0.048(6) -0.015(6) -0.023(5) -0.010(5)
C12B 0.036(7) 0.088(10) 0.098(10) -0.050(9) -0.020(7) -0.025(7)
C13B 0.072(9) 0.080(10) 0.065(8) -0.033(7) -0.019(7) -0.041(8)
C14B 0.062(9) 0.061(9) 0.101(10) -0.033(8) -0.044(8) -0.016(7)
C15B 0.024(5) 0.038(6) 0.042(6) -0.023(5) -0.009(5) -0.004(5)
C16B 0.011(5) 0.037(6) 0.040(6) -0.022(5) -0.007(4) -0.001(4)
C17B 0.018(5) 0.037(6) 0.031(5) -0.007(5) -0.001(4) -0.011(5)
C18B 0.028(6) 0.044(7) 0.037(6) -0.013(5) -0.013(5) 0.003(5)
C19B 0.032(6) 0.071(8) 0.033(6) -0.016(6) -0.005(5) 0.011(6)
C20B 0.060(8) 0.071(9) 0.026(6) -0.011(6) -0.008(6) -0.001(7)
C21B 0.056(8) 0.075(9) 0.043(7) 0.001(7) -0.001(6) -0.036(7)
C22B 0.065(10) 0.103(12) 0.054(8) -0.008(8) 0.020(7) 0.034(9)
C23B 0.026(6) 0.031(6) 0.045(6) -0.021(5) -0.003(5) 0.008(5)
C24B 0.026(6) 0.029(6) 0.046(6) -0.010(5) -0.008(5) -0.003(5)
C25B 0.039(6) 0.044(7) 0.045(6) -0.015(6) -0.015(5) -0.003(5)
C26B 0.071(10) 0.058(9) 0.089(10) -0.031(8) -0.013(8) 0.011(7)
C27B 0.044(7) 0.034(7) 0.078(8) -0.008(6) -0.025(6) -0.004(5)
C28B 0.045(8) 0.071(9) 0.067(8) 0.017(7) -0.020(7) 0.010(7)
C29B 0.029(6) 0.033(6) 0.031(5) -0.008(5) -0.016(5) -0.005(5)
C30B 0.031(6) 0.030(6) 0.028(5) -0.004(4) -0.010(4) -0.018(5)
C31B 0.012(5) 0.037(6) 0.023(5) -0.005(4) -0.002(4) -0.010(4)
C32B 0.017(5) 0.023(5) 0.033(5) -0.012(4) -0.005(4) -0.001(4)
C33B 0.026(5) 0.031(6) 0.029(5) -0.013(5) -0.007(4) -0.009(4)
C34B 0.041(6) 0.048(7) 0.038(6) -0.014(5) -0.012(5) -0.023(5)
C35B 0.027(6) 0.035(6) 0.050(6) -0.017(5) 0.002(5) -0.015(5)
C36B 0.016(5) 0.045(6) 0.043(6) -0.007(5) -0.007(5) -0.010(5)
C37B 0.033(6) 0.029(6) 0.031(5) -0.012(5) -0.008(5) -0.005(5)
C38B 0.013(5) 0.031(6) 0.036(6) -0.006(5) -0.002(4) -0.006(4)
C39B 0.025(6) 0.061(7) 0.034(6) -0.019(5) -0.001(5) -0.013(5)
C40B 0.047(8) 0.097(11) 0.042(7) -0.007(7) 0.005(6) -0.032(7)
C41B 0.110(13) 0.186(18) 0.037(7) -0.025(9) 0.038(8) -0.131(14)
C42B 0.090(12) 0.082(11) 0.061(9) 0.000(8) 0.038(8) 0.023(9)
C43B 0.029(6) 0.032(6) 0.028(5) -0.004(5) -0.002(4) -0.021(5)
Pd1C 0.0233(4) 0.0319(4) 0.0290(4) -0.0063(3) -0.0087(3) -0.0038(3)
Cl1C 0.0271(14) 0.0475(16) 0.0380(14) -0.0082(12) -0.0060(11) -0.0067(12)
Cl2C 0.0264(13) 0.0440(15) 0.0275(12) -0.0048(11) -0.0090(10) -0.0002(11)
P1C 0.0154(12) 0.0335(15) 0.0278(13) -0.0081(12) -0.0053(10) -0.0036(11)
O1C 0.021(3) 0.032(4) 0.028(3) -0.004(3) -0.003(3) -0.006(3)
C1C 0.018(5) 0.032(5) 0.020(5) -0.003(4) -0.009(4) 0.000(4)
O2C 0.018(3) 0.028(4) 0.028(3) -0.006(3) -0.007(3) -0.007(3)
C2C 0.021(5) 0.032(6) 0.040(6) -0.014(5) 0.000(4) -0.005(4)
O3C 0.024(4) 0.039(4) 0.027(3) -0.007(3) -0.004(3) -0.009(3)
C3C 0.022(5) 0.020(5) 0.027(5) 0.000(4) 0.003(4) -0.007(4)
C4C 0.027(6) 0.035(6) 0.035(6) -0.015(5) 0.000(5) -0.009(5)
C5C 0.034(6) 0.052(7) 0.027(5) -0.011(5) -0.006(5) -0.012(5)
C6C 0.046(7) 0.068(8) 0.038(6) -0.012(6) -0.001(5) -0.028(6)
C7C 0.064(8) 0.072(8) 0.036(6) -0.020(6) -0.016(6) -0.035(7)
C8C 0.051(8) 0.050(7) 0.060(7) -0.014(6) -0.022(6) -0.001(6)
C9C 0.026(6) 0.044(7) 0.041(6) -0.022(6) -0.007(5) -0.006(5)
C10C 0.022(5) 0.024(6) 0.050(6) -0.012(5) 0.005(5) -0.009(4)
C11C 0.035(6) 0.043(7) 0.051(7) -0.009(6) 0.000(5) -0.015(5)
C12C 0.121(14) 0.036(7) 0.087(10) -0.026(7) 0.037(10) -0.020(8)
C13C 0.062(9) 0.034(7) 0.085(9) 0.000(7) -0.025(7) -0.015(6)
C14C 0.056(8) 0.061(8) 0.060(8) 0.003(7) -0.010(6) -0.030(7)
C15C 0.022(5) 0.027(6) 0.035(5) -0.002(5) -0.001(4) 0.004(4)
C16C 0.023(5) 0.024(5) 0.021(5) -0.004(4) -0.008(4) 0.002(4)
C17C 0.014(5) 0.043(7) 0.044(6) -0.018(5) -0.012(4) 0.000(5)
C18C 0.017(5) 0.030(5) 0.029(5) -0.012(4) -0.001(4) -0.008(4)
C19C 0.024(5) 0.027(6) 0.049(6) -0.009(5) -0.017(5) 0.000(4)
C20C 0.040(6) 0.022(5) 0.053(6) -0.007(5) -0.011(5) -0.011(5)
C21C 0.021(6) 0.034(6) 0.078(8) -0.009(6) -0.027(6) -0.007(5)
C22C 0.023(6) 0.055(7) 0.047(6) 0.001(6) -0.002(5) -0.018(5)
C23C 0.025(6) 0.040(7) 0.044(6) -0.022(5) -0.011(5) 0.001(5)
C24C 0.028(6) 0.038(6) 0.043(6) -0.021(5) -0.009(5) 0.002(5)
C25C 0.024(6) 0.054(7) 0.050(7) -0.021(6) -0.005(5) 0.004(5)
C26C 0.041(7) 0.055(8) 0.105(10) -0.051(8) -0.011(7) 0.008(6)
C27C 0.039(7) 0.050(7) 0.073(8) -0.012(7) -0.015(6) -0.001(6)
C28C 0.026(7) 0.054(8) 0.111(11) -0.017(8) 0.012(7) -0.001(6)
C29C 0.020(5) 0.034(6) 0.037(6) -0.007(5) -0.003(4) -0.014(5)
C30C 0.014(5) 0.039(6) 0.024(5) 0.005(4) -0.010(4) -0.013(5)
C31C 0.021(5) 0.037(6) 0.019(5) 0.006(4) -0.010(4) -0.013(5)
C32C 0.023(5) 0.039(6) 0.019(5) -0.008(4) -0.003(4) -0.012(5)
C33C 0.026(5) 0.035(6) 0.027(5) 0.001(5) -0.006(4) -0.005(5)
C34C 0.031(6) 0.037(6) 0.058(7) -0.017(6) -0.014(5) -0.005(5)
C35C 0.025(6) 0.033(6) 0.056(7) -0.006(5) -0.011(5) -0.002(5)
C36C 0.052(8) 0.066(8) 0.031(6) -0.012(6) -0.001(5) 0.013(6)
C37C 0.017(5) 0.050(7) 0.038(6) -0.018(5) 0.003(4) -0.019(5)
C38C 0.021(5) 0.038(6) 0.030(5) -0.005(5) -0.010(4) -0.014(5)
C39C 0.024(6) 0.046(6) 0.038(6) -0.003(5) -0.015(5) -0.014(5)
C43C 0.014(5) 0.046(6) 0.035(6) -0.005(5) -0.003(4) -0.009(5)
Pd1D 0.0289(4) 0.0339(5) 0.0286(4) -0.0060(4) -0.0094(3) -0.0073(4)
Cl1D 0.0374(16) 0.073(2) 0.0391(15) 0.0033(15) -0.0086(13) -0.0228(15)
Cl2D 0.0312(14) 0.0312(14) 0.0335(13) -0.0039(11) -0.0110(11) -0.0043(11)
P1D 0.0331(15) 0.0320(15) 0.0329(14) -0.0079(12) -0.0098(12) -0.0139(12)
O1D 0.061(5) 0.036(4) 0.041(4) -0.007(3) -0.018(4) -0.020(4)
C1D 0.054(7) 0.029(6) 0.033(5) -0.001(5) -0.020(5) -0.014(5)
O2D 0.034(4) 0.042(4) 0.022(3) -0.016(3) 0.001(3) -0.014(3)
C2D 0.059(8) 0.056(8) 0.035(6) -0.003(6) -0.018(6) -0.034(6)
O3D 0.026(4) 0.041(4) 0.031(4) -0.010(3) -0.004(3) -0.014(3)
C3D 0.052(7) 0.065(8) 0.039(6) -0.002(6) -0.032(6) -0.032(6)
C4D 0.129(13) 0.056(8) 0.055(8) 0.023(7) -0.050(9) -0.063(9)
C5D 0.25(3) 0.053(10) 0.105(13) 0.023(9) -0.124(16) -0.058(13)
C6D 0.154(18) 0.054(10) 0.21(2) -0.040(12) -0.132(17) 0.006(10)
C7D 0.25(3) 0.099(15) 0.27(3) -0.109(18) -0.16(3) 0.005(17)
C8D 0.20(3) 0.23(3) 0.22(3) 0.11(2) -0.13(2) -0.16(2)
C9D 0.111(13) 0.108(13) 0.077(10) 0.012(9) -0.065(10) -0.076(11)
C10D 0.090(11) 0.093(11) 0.072(9) 0.016(9) -0.054(9) -0.049(10)
C11D 0.089(13) 0.21(2) 0.081(11) -0.005(13) -0.040(10) -0.105(15)
C12D 0.32(4) 0.17(2) 0.25(3) 0.00(2) -0.24(3) -0.10(2)
C13D 0.107(15) 0.147(18) 0.142(16) 0.016(15) -0.097(14) -0.044(13)
C15D 0.050(8) 0.083(9) 0.034(6) -0.002(6) -0.021(6) -0.028(7)
C16D 0.050(7) 0.033(6) 0.026(5) -0.003(5) -0.005(5) -0.023(5)
C17D 0.050(7) 0.044(7) 0.026(5) -0.012(5) 0.001(5) -0.010(6)
C18D 0.037(6) 0.043(7) 0.031(6) -0.010(5) -0.002(5) -0.009(5)
C19D 0.055(8) 0.040(7) 0.061(8) -0.025(6) -0.004(6) 0.004(6)
C20D 0.032(6) 0.053(7) 0.049(7) -0.011(6) 0.006(5) -0.010(6)
C21D 0.054(9) 0.106(12) 0.067(9) -0.050(9) -0.010(7) 0.026(8)
C22D 0.056(8) 0.049(7) 0.051(7) -0.020(6) -0.025(6) 0.014(6)
C23D 0.077(9) 0.050(8) 0.030(6) -0.020(6) 0.012(6) -0.026(7)
C24D 0.106(11) 0.033(7) 0.028(6) -0.008(5) -0.013(7) -0.031(7)
C25D 0.085(10) 0.065(9) 0.034(6) -0.016(6) 0.002(6) -0.048(8)
C29D 0.079(9) 0.019(6) 0.042(7) -0.003(5) -0.015(6) -0.015(6)
C30D 0.018(5) 0.033(6) 0.032(5) -0.012(5) -0.010(4) -0.005(4)
C31D 0.013(5) 0.033(6) 0.037(6) 0.000(5) -0.002(4) -0.015(4)
C32D 0.012(5) 0.035(6) 0.035(5) -0.011(5) -0.002(4) -0.002(4)
C33D 0.032(6) 0.041(6) 0.028(5) -0.007(5) -0.011(5) 0.004(5)
C34D 0.050(7) 0.057(8) 0.037(6) -0.014(6) -0.012(5) 0.003(6)
C35D 0.047(7) 0.054(7) 0.058(7) -0.027(6) -0.022(6) -0.006(6)
C36D 0.057(8) 0.076(9) 0.035(6) -0.016(6) 0.010(6) -0.021(7)
C37D 0.025(5) 0.035(6) 0.041(6) -0.025(5) -0.007(5) 0.003(5)
C38D 0.025(6) 0.041(7) 0.039(6) -0.010(5) -0.004(5) -0.010(5)
C39D 0.042(6) 0.027(6) 0.041(6) -0.014(5) -0.004(5) -0.003(5)
C40D 0.047(7) 0.036(6) 0.045(6) -0.008(5) -0.015(5) -0.002(5)
C41D 0.061(8) 0.048(7) 0.040(6) 0.002(6) -0.025(6) 0.004(6)
C42D 0.050(7) 0.044(7) 0.050(7) -0.010(6) -0.002(6) 0.006(6)
C43D 0.025(5) 0.040(6) 0.028(5) -0.009(5) -0.002(4) -0.004(5)
C101 0.085(11) 0.073(10) 0.083(10) -0.032(8) -0.050(9) -0.001(8)
Cl11 0.082(3) 0.249(7) 0.085(3) -0.043(4) 0.004(2) -0.089(4)
Cl12 0.186(6) 0.186(6) 0.128(4) -0.098(4) -0.095(4) 0.103(5)
Cl13 0.063(2) 0.132(4) 0.085(3) -0.048(3) -0.014(2) 0.000(2)
C102 0.09(2) 0.049(15) 0.13(2) -0.049(16) -0.10(2) 0.030(14)
Cl14 0.066(4) 0.061(4) 0.081(4) 0.007(4) -0.057(4) 0.001(3)
Cl15 0.052(4) 0.085(5) 0.098(5) -0.016(4) -0.024(4) -0.003(4)
Cl16 0.141(9) 0.082(6) 0.159(8) -0.060(6) -0.091(7) 0.013(6)
Cl17 0.230(13) 0.249(14) 0.099(6) -0.116(8) 0.030(7) -0.174(12)
Cl18 0.109(7) 0.067(5) 0.174(9) -0.068(6) -0.045(7) 0.011(5)
Cl19 0.030(3) 0.091(5) 0.070(4) -0.051(4) 0.000(3) 0.024(3)
C104 0.059(9) 0.053(8) 0.066(8) -0.014(7) -0.011(7) 0.012(7)
Cl20 0.0386(18) 0.126(3) 0.082(2) -0.047(2) -0.0151(17) 0.010(2)
Cl21 0.056(2) 0.110(3) 0.079(2) -0.037(2) -0.0141(18) 0.000(2)
Cl22 0.072(3) 0.112(3) 0.063(2) -0.014(2) 0.0174(19) -0.031(2)
C105 0.077(10) 0.052(8) 0.076(9) 0.002(7) -0.010(8) -0.034(7)
Cl23 0.0450(18) 0.079(2) 0.078(2) -0.0396(19) -0.0126(16) -0.0124(16)
Cl24 0.069(2) 0.089(3) 0.089(3) -0.037(2) 0.007(2) -0.003(2)
Cl25 0.123(4) 0.117(3) 0.057(2) -0.020(2) -0.034(2) -0.003(3)
C106 0.120(15) 0.069(11) 0.123(14) -0.005(10) -0.046(12) -0.004(10)
Cl26 0.108(3) 0.138(4) 0.090(3) -0.053(3) -0.043(3) 0.007(3)
Cl27 0.237(8) 0.157(5) 0.097(4) 0.018(4) -0.032(4) -0.073(5)
Cl28 0.159(6) 0.200(6) 0.145(5) -0.037(5) -0.089(4) -0.053(5)
C107 0.054(9) 0.084(10) 0.109(11) -0.047(9) -0.027(8) -0.014(8)
Cl29 0.075(3) 0.093(3) 0.113(3) -0.019(3) -0.026(2) -0.013(2)
Cl30 0.137(4) 0.097(3) 0.122(4) -0.047(3) -0.065(3) 0.016(3)
Cl31 0.091(3) 0.128(4) 0.121(3) -0.064(3) -0.019(3) -0.014(3)
C108 0.074(11) 0.074(10) 0.102(12) -0.033(9) 0.000(9) 0.006(8)
Cl32 0.072(3) 0.084(3) 0.096(3) -0.018(2) 0.016(2) -0.008(2)
Cl33 0.069(3) 0.204(6) 0.158(4) -0.108(4) 0.024(3) -0.054(3)
Cl34 0.095(3) 0.144(4) 0.108(3) -0.043(3) -0.019(3) 0.010(3)
C109 0.074(12) 0.19(2) 0.148(17) -0.115(17) 0.046(12) -0.065(13)
Cl35 0.140(5) 0.146(5) 0.184(6) -0.042(5) 0.018(5) -0.046(4)
Cl36 0.198(7) 0.272(8) 0.117(4) -0.123(5) 0.061(4) -0.155(6)
Cl37 0.181(6) 0.188(6) 0.135(4) -0.089(4) -0.099(4) 0.049(5)
C110 0.064(19) 0.08(2) 0.09(2) -0.024(17) -0.035(17) 0.016(16)
Cl38 0.094(5) 0.086(5) 0.061(4) -0.039(4) -0.060(4) 0.060(4)
Cl39 0.096(6) 0.109(6) 0.204(9) -0.115(7) -0.131(7) 0.069(5)
Cl40 0.087(6) 0.096(6) 0.101(6) 0.023(5) -0.042(5) -0.054(5)
C111 0.05(3) 0.51(12) 0.40(9) -0.35(10) 0.05(4) -0.14(5)
Cl41 0.27(2) 0.134(11) 0.209(15) -0.045(11) 0.108(15) 0.001(12)
Cl42 0.086(7) 0.211(13) 0.197(12) -0.098(11) -0.027(8) -0.027(8)
Cl43 0.095(8) 0.130(9) 0.180(11) -0.003(8) -0.060(8) -0.007(6)

loop_
_atom_type_symbol
_atom_type_description
_atom_type_scat_dispersion_real
_atom_type_scat_dispersion_imag
_atom_type_scat_source
C C 0.0033 0.0016 'International Tables Vol C Tables 4.2.6.8 and 6.1.1.4'
H H 0.0000 0.0000 'International Tables Vol C Tables 4.2.6.8 and 6.1.1.4'
O O 0.0106 0.0060 'International Tables Vol C Tables 4.2.6.8 and 6.1.1.4'
P P 0.1023 0.0942 'International Tables Vol C Tables 4.2.6.8 and 6.1.1.4'
Cl Cl 0.1484 0.1585 'International Tables Vol C Tables 4.2.6.8 and 6.1.1.4'
Pd Pd -0.9988 1.0072 'International Tables Vol C Tables 4.2.6.8 and 6.1.1.4'

loop_
_geom_angle_atom_site_label_1
_geom_angle_atom_site_label_2
_geom_angle_atom_site_label_3
_geom_angle
_geom_angle_site_symmetry_1
_geom_angle_site_symmetry_3
_geom_angle_publ_flag
P1A Pd1A Cl1A 87.44(9) . . ?
P1A Pd1A Cl2A 96.51(9) . . ?
Cl1A Pd1A Cl2A 170.41(10) . . ?
P1A Pd1A Cl2B 178.29(10) . . ?
Cl1A Pd1A Cl2B 91.95(9) . . ?
Cl2A Pd1A Cl2B 84.34(8) . . ?
Pd1A Cl2A Pd1B 89.47(9) . . ?
O2A P1A O1A 108.0(3) . . ?
O2A P1A O3A 103.9(3) . . ?
O1A P1A O3A 106.9(4) . . ?
O2A P1A Pd1A 113.4(2) . . ?
O1A P1A Pd1A 108.0(2) . . ?
O3A P1A Pd1A 116.1(3) . . ?
C3A O1A P1A 126.9(5) . . ?
C30A C1A C2A 120.1(8) . . ?
C30A C1A C16A 112.0(8) . . ?
C2A C1A C16A 115.3(7) . . ?
C17A O2A P1A 125.3(6) . . ?
C15A C2A C3A 116.7(9) . . ?
C15A C2A C1A 118.5(8) . . ?
C3A C2A C1A 124.5(8) . . ?
C31A O3A P1A 126.8(6) . . ?
C4A C3A C2A 126.1(9) . . ?
C4A C3A O1A 118.5(8) . . ?
C2A C3A O1A 115.3(8) . . ?
C3A C4A C9A 113.7(8) . . ?
C3A C4A C5A 125.4(8) . . ?
C9A C4A C5A 120.8(9) . . ?
C7A C5A C4A 108.8(8) . . ?
C7A C5A C8A 108.1(8) . . ?
C4A C5A C8A 111.9(8) . . ?
C7A C5A C6A 111.1(8) . . ?
C4A C5A C6A 109.8(8) . . ?
C8A C5A C6A 107.1(9) . . ?
C10A C9A C4A 123.2(10) . . ?
C15A C10A C9A 118.0(9) . . ?
C15A C10A C11A 123.9(8) . . ?
C9A C10A C11A 118.1(9) . . ?
C12A C11A C14A 107.6(9) . . ?
C12A C11A C13A 109.4(9) . . ?
C14A C11A C13A 108.6(9) . . ?
C12A C11A C10A 111.7(9) . . ?
C14A C11A C10A 110.7(8) . . ?
C13A C11A C10A 108.8(8) . . ?
C2A C15A C10A 122.0(9) . . ?
C17A C16A C29A 117.4(8) . . ?
C17A C16A C1A 125.8(8) . . ?
C29A C16A C1A 116.7(8) . . ?
C16A C17A C18A 122.5(9) . . ?
C16A C17A O2A 117.3(8) . . ?
C18A C17A O2A 120.2(8) . . ?
C23A C18A C17A 117.3(9) . . ?
C23A C18A C19A 120.8(9) . . ?
C17A C18A C19A 121.9(9) . . ?
C22A C19A C20A 105.5(10) . . ?
C22A C19A C18A 112.1(9) . . ?
C20A C19A C18A 110.0(9) . . ?
C22A C19A C21A 107.6(10) . . ?
C20A C19A C21A 111.0(9) . . ?
C18A C19A C21A 110.5(9) . . ?
C18A C23A C24A 123.2(9) . . ?
C29A C24A C23A 116.5(9) . . ?
C29A C24A C25A 123.8(9) . . ?
C23A C24A C25A 119.7(9) . . ?
C27A C25A C28A 109.6(10) . . ?
C27A C25A C26A 106.9(10) . . ?
C28A C25A C26A 112.9(10) . . ?
C27A C25A C24A 111.5(9) . . ?
C28A C25A C24A 106.9(9) . . ?
C26A C25A C24A 109.2(8) . . ?
C24A C29A C16A 123.0(9) . . ?
C43A C30A C31A 116.7(9) . . ?
C43A C30A C1A 117.8(8) . . ?
C31A C30A C1A 125.1(8) . . ?
C32A C31A C30A 122.9(9) . . ?
C32A C31A O3A 118.4(8) . . ?
C30A C31A O3A 118.7(8) . . ?
C37A C32A C31A 116.1(9) . . ?
C37A C32A C33A 116.0(9) . . ?
C31A C32A C33A 127.9(9) . . ?
C34A C33A C35A 106.2(10) . . ?
C34A C33A C36A 106.5(9) . . ?
C35A C33A C36A 109.0(10) . . ?
C34A C33A C32A 116.8(9) . . ?
C35A C33A C32A 108.5(8) . . ?
C36A C33A C32A 109.6(10) . . ?
C32A C37A C38A 123.4(10) . . ?
C43A C38A C37A 116.0(9) . . ?
C43A C38A C39A 123.2(10) . . ?
C37A C38A C39A 120.8(9) . . ?
C40A C39A C41A 104.9(18) . . ?
C40A C39A C42A 101.3(17) . . ?
C41A C39A C42A 117(2) . . ?
C40A C39A C38A 114.7(13) . . ?
C41A C39A C38A 112.5(16) . . ?
C42A C39A C38A 106.0(16) . . ?
C30A C43A C38A 124.8(9) . . ?
P1B Pd1B Cl1B 85.07(9) . . ?
P1B Pd1B Cl2B 99.27(9) . . ?
Cl1B Pd1B Cl2B 170.85(9) . . ?
P1B Pd1B Cl2A 176.45(9) . . ?
Cl1B Pd1B Cl2A 91.47(9) . . ?
Cl2B Pd1B Cl2A 84.05(8) . . ?
Pd1B Cl2B Pd1A 89.01(8) . . ?
O2B P1B O1B 108.5(3) . . ?
O2B P1B O3B 107.2(3) . . ?
O1B P1B O3B 102.9(3) . . ?
O2B P1B Pd1B 107.8(2) . . ?
O1B P1B Pd1B 115.2(2) . . ?
O3B P1B Pd1B 114.8(2) . . ?
C3B O1B P1B 123.8(5) . . ?
C30B C1B C2B 115.8(7) . . ?
C30B C1B C16B 113.8(7) . . ?
C2B C1B C16B 115.1(7) . . ?
C17B O2B P1B 125.6(6) . . ?
C3B C2B C15B 117.6(9) . . ?
C3B C2B C1B 126.0(8) . . ?
C15B C2B C1B 116.2(8) . . ?
C2B C3B C4B 124.7(8) . . ?
C2B C3B O1B 118.3(8) . . ?
C4B C3B O1B 117.0(8) . . ?
C31B O3B P1B 126.4(5) . . ?
C9B C4B C3B 113.4(8) . . ?
C9B C4B C5B 117.1(8) . . ?
C3B C4B C5B 129.3(8) . . ?
C8B C5B C6B 108.9(8) . . ?
C8B C5B C7B 110.3(8) . . ?
C6B C5B C7B 105.9(8) . . ?
C8B C5B C4B 109.7(8) . . ?
C6B C5B C4B 115.5(8) . . ?
C7B C5B C4B 106.5(8) . . ?
C10B C9B C4B 125.4(9) . . ?
C15B C10B C9B 117.3(9) . . ?
C15B C10B C11B 123.9(9) . . ?
C9B C10B C11B 118.7(9) . . ?
C13B C11B C14B 109.1(10) . . ?
C13B C11B C12B 110.2(9) . . ?
C14B C11B C12B 105.7(10) . . ?
C13B C11B C10B 109.9(8) . . ?
C14B C11B C10B 111.2(8) . . ?
C12B C11B C10B 110.5(8) . . ?
C10B C15B C2B 121.3(9) . . ?
C17B C16B C29B 119.3(8) . . ?
C17B C16B C1B 125.0(8) . . ?
C29B C16B C1B 115.8(8) . . ?
C16B C17B O2B 118.9(8) . . ?
C16B C17B C18B 120.8(9) . . ?
O2B C17B C18B 120.2(8) . . ?
C23B C18B C17B 117.1(9) . . ?
C23B C18B C19B 121.8(9) . . ?
C17B C18B C19B 121.1(9) . . ?
C21B C19B C22B 109.8(11) . . ?
C21B C19B C18B 113.3(9) . . ?
C22B C19B C18B 109.3(10) . . ?
C21B C19B C20B 110.9(10) . . ?
C22B C19B C20B 104.4(10) . . ?
C18B C19B C20B 108.7(9) . . ?
C18B C23B C24B 124.0(9) . . ?
C23B C24B C29B 118.3(9) . . ?
C23B C24B C25B 120.6(9) . . ?
C29B C24B C25B 121.0(9) . . ?
C27B C25B C24B 114.6(9) . . ?
C27B C25B C26B 107.4(9) . . ?
C24B C25B C26B 110.3(9) . . ?
C27B C25B C28B 108.3(9) . . ?
C24B C25B C28B 107.9(9) . . ?
C26B C25B C28B 108.3(10) . . ?
C24B C29B C16B 120.2(9) . . ?
C31B C30B C43B 118.3(8) . . ?
C31B C30B C1B 124.4(8) . . ?
C43B C30B C1B 117.2(7) . . ?
C30B C31B C32B 121.7(8) . . ?
C30B C31B O3B 121.2(8) . . ?
C32B C31B O3B 117.0(7) . . ?
C37B C32B C31B 116.9(8) . . ?
C37B C32B C33B 119.2(8) . . ?
C31B C32B C33B 123.9(7) . . ?
C36B C33B C34B 108.1(8) . . ?
C36B C33B C35B 110.6(7) . . ?
C34B C33B C35B 106.0(8) . . ?
C36B C33B C32B 111.2(7) . . ?
C34B C33B C32B 112.3(7) . . ?
C35B C33B C32B 108.5(7) . . ?
C32B C37B C38B 122.9(8) . . ?
C43B C38B C37B 117.5(8) . . ?
C43B C38B C39B 124.2(8) . . ?
C37B C38B C39B 118.3(8) . . ?
C41B C39B C40B 105.5(11) . . ?
C41B C39B C42B 108.3(12) . . ?
C40B C39B C42B 110.7(10) . . ?
C41B C39B C38B 112.2(8) . . ?
C40B C39B C38B 111.2(8) . . ?
C42B C39B C38B 108.9(9) . . ?
C38B C43B C30B 122.5(8) . . ?
P1C Pd1C Cl1C 85.10(9) . . ?
P1C Pd1C Cl2C 98.22(9) . . ?
Cl1C Pd1C Cl2C 171.84(9) . . ?
P1C Pd1C Cl2D 175.75(9) . . ?
Cl1C Pd1C Cl2D 91.68(9) . . ?
Cl2C Pd1C Cl2D 84.61(8) . . ?
Pd1C Cl2C Pd1D 87.45(8) . . ?
O1C P1C O3C 106.9(3) . . ?
O1C P1C O2C 108.3(3) . . ?
O3C P1C O2C 103.3(3) . . ?
O1C P1C Pd1C 107.5(2) . . ?
O3C P1C Pd1C 115.2(3) . . ?
O2C P1C Pd1C 115.2(2) . . ?
C3C O1C P1C 125.9(5) . . ?
C16C C1C C2C 117.3(7) . . ?
C16C C1C C30C 115.4(7) . . ?
C2C C1C C30C 113.0(7) . . ?
C17C O2C P1C 123.8(5) . . ?
C3C C2C C15C 118.3(9) . . ?
C3C C2C C1C 124.4(8) . . ?
C15C C2C C1C 117.3(8) . . ?
C31C O3C P1C 125.1(5) . . ?
C2C C3C O1C 117.9(8) . . ?
C2C C3C C4C 124.1(8) . . ?
O1C C3C C4C 118.0(8) . . ?
C3C C4C C9C 114.1(9) . . ?
C3C C4C C5C 123.7(8) . . ?
C9C C4C C5C 122.1(8) . . ?
C4C C5C C8C 112.0(8) . . ?
C4C C5C C6C 110.4(8) . . ?
C8C C5C C6C 109.5(9) . . ?
C4C C5C C7C 110.7(8) . . ?
C8C C5C C7C 108.0(9) . . ?
C6C C5C C7C 106.0(8) . . ?
C10C C9C C4C 125.4(9) . . ?
C9C C10C C15C 117.8(9) . . ?
C9C C10C C11C 119.4(9) . . ?
C15C C10C C11C 122.8(9) . . ?
C12C C11C C10C 109.1(9) . . ?
C12C C11C C13C 109.5(11) . . ?
C10C C11C C13C 112.4(9) . . ?
C12C C11C C14C 110.3(11) . . ?
C10C C11C C14C 108.2(9) . . ?
C13C C11C C14C 107.4(9) . . ?
C10C C15C C2C 120.2(9) . . ?
C17C C16C C29C 117.6(8) . . ?
C17C C16C C1C 126.3(8) . . ?
C29C C16C C1C 116.0(8) . . ?
C16C C17C C18C 124.0(9) . . ?
C16C C17C O2C 117.8(8) . . ?
C18C C17C O2C 118.1(8) . . ?
C23C C18C C17C 114.6(9) . . ?
C23C C18C C19C 116.9(8) . . ?
C17C C18C C19C 128.5(8) . . ?
C22C C19C C20C 108.3(8) . . ?
C22C C19C C21C 108.5(8) . . ?
C20C C19C C21C 105.3(8) . . ?
C22C C19C C18C 111.2(8) . . ?
C20C C19C C18C 116.3(8) . . ?
C21C C19C C18C 106.8(8) . . ?
C24C C23C C18C 124.7(9) . . ?
C23C C24C C29C 118.2(9) . . ?
C23C C24C C25C 121.8(9) . . ?
C29C C24C C25C 120.0(9) . . ?
C28C C25C C27C 108.3(10) . . ?
C28C C25C C24C 111.6(9) . . ?
C27C C25C C24C 110.0(9) . . ?
C28C C25C C26C 107.7(10) . . ?
C27C C25C C26C 109.5(10) . . ?
C24C C25C C26C 109.7(9) . . ?
C24C C29C C16C 120.2(9) . . ?
C31C C30C C43C 117.1(9) . . ?
C31C C30C C1C 126.3(8) . . ?
C43C C30C C1C 116.7(8) . . ?
C30C C31C C32C 124.2(8) . . ?
C30C C31C O3C 119.7(8) . . ?
C32C C31C O3C 116.0(8) . . ?
C31C C32C C37C 115.5(9) . . ?
C31C C32C C33C 126.1(8) . . ?
C37C C32C C33C 118.4(8) . . ?
C34C C33C C36C 106.9(9) . . ?
C34C C33C C32C 108.4(8) . . ?
C36C C33C C32C 113.8(8) . . ?
C34C C33C C35C 112.6(8) . . ?
C36C C33C C35C 107.0(8) . . ?
C32C C33C C35C 108.2(8) . . ?
C38C C37C C32C 123.4(9) . . ?
C43C C38C C37C 116.9(9) . . ?
C43C C38C C39C 123.0(9) . . ?
C37C C38C C39C 120.1(9) . . ?
C41C C39C C42C 103.4(15) . . ?
C41C C39C C38C 112.5(12) . . ?
C42C C39C C38C 111.3(12) . . ?
C41C C39C C40C 105.0(14) . . ?
C42C C39C C40C 112.9(15) . . ?
C38C C39C C40C 111.5(11) . . ?
C38C C43C C30C 122.9(9) . . ?
P1D Pd1D Cl1D 87.39(10) . . ?
P1D Pd1D Cl2D 96.40(9) . . ?
Cl1D Pd1D Cl2D 172.19(11) . . ?
P1D Pd1D Cl2C 177.89(10) . . ?
Cl1D Pd1D Cl2C 91.20(9) . . ?
Cl2D Pd1D Cl2C 85.18(8) . . ?
Pd1D Cl2D Pd1C 87.86(8) . . ?
O3D P1D O1D 108.5(4) . . ?
O3D P1D O2D 107.2(4) . . ?
O1D P1D O2D 102.8(4) . . ?
O3D P1D Pd1D 108.2(3) . . ?
O1D P1D Pd1D 114.5(3) . . ?
O2D P1D Pd1D 115.2(3) . . ?
C3D O1D P1D 128.5(7) . . ?
C2D C1D C16D 112.3(9) . . ?
C2D C1D C30D 119.4(9) . . ?
C16D C1D C30D 114.8(8) . . ?
C17D O2D P1D 123.7(6) . . ?
C15D C2D C3D 116.7(10) . . ?
C15D C2D C1D 118.0(10) . . ?
C3D C2D C1D 123.4(10) . . ?
C31D O3D P1D 124.1(5) . . ?
O1D C3D C4D 117.0(10) . . ?
O1D C3D C2D 119.0(9) . . ?
C4D C3D C2D 124.0(10) . . ?
C3D C4D C9D 112.5(12) . . ?
C3D C4D C5D 126.6(14) . . ?
C9D C4D C5D 120.4(12) . . ?
C6D C5D C7D 121.7(19) . . ?
C6D C5D C4D 120.1(13) . . ?
C7D C5D C4D 111.3(14) . . ?
C6D C5D C8D 94.3(15) . . ?
C7D C5D C8D 100.7(17) . . ?
C4D C5D C8D 101.8(18) . . ?
C10D C9D C4D 124.4(12) . . ?
C15D C10D C9D 117.2(13) . . ?
C15D C10D C11D 122.3(14) . . ?
C9D C10D C11D 119.7(13) . . ?
C13D C11D C14D 120(2) . . ?
C13D C11D C10D 112.5(13) . . ?
C14D C11D C10D 104.4(16) . . ?
C13D C11D C12D 107.3(15) . . ?
C14D C11D C12D 106.8(18) . . ?
C10D C11D C12D 104.4(18) . . ?
C10D C15D C2D 123.9(12) . . ?
C29D C16D C17D 118.9(11) . . ?
C29D C16D C1D 116.3(10) . . ?
C17D C16D C1D 124.7(9) . . ?
C18D C17D O2D 120.8(9) . . ?
C18D C17D C16D 120.8(9) . . ?
O2D C17D C16D 118.3(9) . . ?
C23D C18D C17D 116.5(11) . . ?
C23D C18D C19D 120.9(10) . . ?
C17D C18D C19D 122.5(9) . . ?
C22D C19D C18D 109.2(10) . . ?
C22D C19D C21D 107.6(10) . . ?
C18D C19D C21D 112.3(9) . . ?
C22D C19D C20D 111.9(9) . . ?
C18D C19D C20D 109.7(9) . . ?
C21D C19D C20D 106.2(10) . . ?
C24D C23D C18D 124.9(12) . . ?
C23D C24D C29D 117.2(10) . . ?
C23D C24D C25D 122.3(13) . . ?
C29D C24D C25D 120.5(12) . . ?
C26D C25D C27D 119.8(17) . . ?
C26D C25D C24D 111.4(11) . . ?
C27D C25D C24D 108.5(15) . . ?
C26D C25D C28D 110.7(14) . . ?
C27D C25D C28D 94.3(17) . . ?
C24D C25D C28D 111.0(14) . . ?
C16D C29D C24D 121.5(11) . . ?
C31D C30D C43D 117.6(9) . . ?
C31D C30D C1D 124.1(8) . . ?
C43D C30D C1D 118.3(8) . . ?
C30D C31D C32D 123.7(9) . . ?
C30D C31D O3D 117.6(8) . . ?
C32D C31D O3D 118.6(8) . . ?
C37D C32D C31D 115.4(8) . . ?
C37D C32D C33D 120.3(9) . . ?
C31D C32D C33D 124.3(9) . . ?
C34D C33D C36D 109.2(9) . . ?
C34D C33D C32D 112.5(8) . . ?
C36D C33D C32D 110.1(8) . . ?
C34D C33D C35D 107.5(8) . . ?
C36D C33D C35D 107.4(9) . . ?
C32D C33D C35D 110.0(8) . . ?
C32D C37D C38D 124.2(9) . . ?
C43D C38D C37D 114.8(9) . . ?
C43D C38D C39D 125.2(9) . . ?
C37D C38D C39D 120.0(9) . . ?
C38D C39D C42D 111.4(8) . . ?
C38D C39D C40D 107.8(8) . . ?
C42D C39D C40D 109.4(9) . . ?
C38D C39D C41D 111.0(8) . . ?
C42D C39D C41D 110.0(9) . . ?
C40D C39D C41D 107.2(9) . . ?
C38D C43D C30D 123.9(9) . . ?
Cl13 C101 Cl12 110.3(6) . . ?
Cl13 C101 Cl11 112.5(7) . . ?
Cl12 C101 Cl11 111.8(7) . . ?
Cl15 C102 Cl14 113.3(10) . . ?
Cl15 C102 Cl16 111.7(11) . . ?
Cl14 C102 Cl16 111.6(9) . . ?
Cl19 C103 Cl17 112.4(11) . . ?
Cl19 C103 Cl18 107.4(9) . . ?
Cl17 C103 Cl18 114.3(11) . . ?
Cl20 C104 Cl22 109.8(6) . . ?
Cl20 C104 Cl21 108.3(6) . . ?
Cl22 C104 Cl21 109.4(6) . . ?
Cl25 C105 Cl24 109.5(7) . . ?
Cl25 C105 Cl23 109.6(6) . . ?
Cl24 C105 Cl23 109.4(6) . . ?
Cl27 C106 Cl28 112.8(9) . . ?
Cl27 C106 Cl26 112.9(9) . . ?
Cl28 C106 Cl26 111.2(8) . . ?
Cl29 C107 Cl31 111.9(7) . . ?
Cl29 C107 Cl30 111.9(7) . . ?
Cl31 C107 Cl30 110.6(7) . . ?
Cl32 C108 Cl33 111.1(8) . . ?
Cl32 C108 Cl34 111.6(7) . . ?
Cl33 C108 Cl34 108.0(7) . . ?
Cl35 C109 Cl36 112.6(8) . . ?
Cl35 C109 Cl37 114.0(9) . . ?
Cl36 C109 Cl37 109.1(9) . . ?
Cl39 C110 Cl40 113.3(11) . . ?
Cl39 C110 Cl38 111.1(11) . . ?
Cl40 C110 Cl38 117.4(11) . . ?
Cl41 C111 Cl42 112.4(13) . . ?
Cl41 C111 Cl43 111.6(13) . . ?
Cl42 C111 Cl43 110.8(14) . . ?

loop_
_geom_bond_atom_site_label_1
_geom_bond_atom_site_label_2
_geom_bond_distance
_geom_bond_site_symmetry_2
_geom_bond_publ_flag
Pd1A P1A 2.211(2) . ?
Pd1A Cl1A 2.263(3) . ?
Pd1A Cl2A 2.314(3) . ?
Pd1A Cl2B 2.404(2) . ?
Cl2A Pd1B 2.401(2) . ?
P1A O2A 1.575(6) . ?
P1A O1A 1.575(6) . ?
P1A O3A 1.580(7) . ?
O1A C3A 1.442(10) . ?
C1A C30A 1.513(13) . ?
C1A C2A 1.520(13) . ?
C1A C16A 1.526(12) . ?
O2A C17A 1.429(11) . ?
C2A C15A 1.366(13) . ?
C2A C3A 1.388(13) . ?
O3A C31A 1.423(11) . ?
C3A C4A 1.373(13) . ?
C4A C9A 1.410(13) . ?
C4A C5A 1.523(13) . ?
C5A C7A 1.506(14) . ?
C5A C8A 1.527(14) . ?
C5A C6A 1.528(14) . ?
C9A C10A 1.390(13) . ?
C10A C15A 1.384(13) . ?
C10A C11A 1.544(13) . ?
C11A C12A 1.507(14) . ?
C11A C14A 1.535(14) . ?
C11A C13A 1.541(14) . ?
C16A C17A 1.391(13) . ?
C16A C29A 1.395(13) . ?
C17A C18A 1.398(13) . ?
C18A C23A 1.373(13) . ?
C18A C19A 1.546(14) . ?
C19A C22A 1.522(15) . ?
C19A C20A 1.536(15) . ?
C19A C21A 1.548(17) . ?
C23A C24A 1.416(14) . ?
C24A C29A 1.382(13) . ?
C24A C25A 1.561(13) . ?
C25A C27A 1.534(15) . ?
C25A C28A 1.535(16) . ?
C25A C26A 1.546(15) . ?
C30A C43A 1.342(13) . ?
C30A C31A 1.403(13) . ?
C31A C32A 1.398(14) . ?
C32A C37A 1.381(13) . ?
C32A C33A 1.555(14) . ?
C33A C34A 1.523(15) . ?
C33A C35A 1.540(15) . ?
C33A C36A 1.551(16) . ?
C37A C38A 1.397(14) . ?
C38A C43A 1.388(14) . ?
C38A C39A 1.526(14) . ?
C39A C40A 1.47(2) . ?
C39A C41A 1.47(3) . ?
C39A C42A 1.47(3) . ?
Pd1B P1B 2.206(2) . ?
Pd1B Cl1B 2.268(2) . ?
Pd1B Cl2B 2.331(2) . ?
P1B O2B 1.574(6) . ?
P1B O1B 1.581(6) . ?
P1B O3B 1.583(6) . ?
O1B C3B 1.454(10) . ?
C1B C30B 1.528(12) . ?
C1B C2B 1.531(13) . ?
C1B C16B 1.559(12) . ?
O2B C17B 1.393(11) . ?
C2B C3B 1.355(13) . ?
C2B C15B 1.413(12) . ?
C3B C4B 1.415(13) . ?
O3B C31B 1.414(10) . ?
C4B C9B 1.387(12) . ?
C4B C5B 1.570(13) . ?
C5B C8B 1.500(14) . ?
C5B C6B 1.535(13) . ?
C5B C7B 1.535(13) . ?
C9B C10B 1.384(14) . ?
C10B C15B 1.374(13) . ?
C10B C11B 1.542(13) . ?
C11B C13B 1.491(15) . ?
C11B C14B 1.510(16) . ?
C11B C12B 1.522(15) . ?
C16B C17B 1.362(12) . ?
C16B C29B 1.419(13) . ?
C17B C18B 1.420(13) . ?
C18B C23B 1.361(13) . ?
C18B C19B 1.561(14) . ?
C19B C21B 1.512(16) . ?
C19B C22B 1.534(16) . ?
C19B C20B 1.569(15) . ?
C23B C24B 1.369(13) . ?
C24B C29B 1.377(13) . ?
C24B C25B 1.532(14) . ?
C25B C27B 1.529(15) . ?
C25B C26B 1.542(16) . ?
C25B C28B 1.586(16) . ?
C30B C31B 1.392(12) . ?
C30B C43B 1.393(12) . ?
C31B C32B 1.412(12) . ?
C32B C37B 1.385(12) . ?
C32B C33B 1.552(12) . ?
C33B C36B 1.523(13) . ?
C33B C34B 1.535(12) . ?
C33B C35B 1.544(13) . ?
C37B C38B 1.411(13) . ?
C38B C43B 1.370(13) . ?
C38B C39B 1.541(13) . ?
C39B C41B 1.506(15) . ?
C39B C40B 1.509(15) . ?
C39B C42B 1.517(17) . ?
Pd1C P1C 2.197(3) . ?
Pd1C Cl1C 2.276(3) . ?
Pd1C Cl2C 2.338(2) . ?
Pd1C Cl2D 2.404(2) . ?
Cl2C Pd1D 2.400(2) . ?
P1C O1C 1.570(7) . ?
P1C O3C 1.575(6) . ?
P1C O2C 1.590(6) . ?
O1C C3C 1.397(10) . ?
C1C C16C 1.528(12) . ?
C1C C2C 1.528(13) . ?
C1C C30C 1.529(13) . ?
O2C C17C 1.430(11) . ?
C2C C3C 1.378(13) . ?
C2C C15C 1.436(13) . ?
O3C C31C 1.444(10) . ?
C3C C4C 1.411(13) . ?
C4C C9C 1.415(13) . ?
C4C C5C 1.513(13) . ?
C5C C8C 1.532(15) . ?
C5C C6C 1.556(13) . ?
C5C C7C 1.574(13) . ?
C9C C10C 1.376(13) . ?
C10C C15C 1.404(14) . ?
C10C C11C 1.538(14) . ?
C11C C12C 1.511(16) . ?
C11C C13C 1.544(16) . ?
C11C C14C 1.555(16) . ?
C16C C17C 1.388(13) . ?
C16C C29C 1.411(13) . ?
C17C C18C 1.402(12) . ?
C18C C23C 1.386(13) . ?
C18C C19C 1.556(13) . ?
C19C C22C 1.522(14) . ?
C19C C20C 1.528(14) . ?
C19C C21C 1.537(13) . ?
C23C C24C 1.380(13) . ?
C24C C29C 1.401(13) . ?
C24C C25C 1.539(14) . ?
C25C C28C 1.532(15) . ?
C25C C27C 1.535(15) . ?
C25C C26C 1.551(15) . ?
C30C C31C 1.376(13) . ?
C30C C43C 1.396(12) . ?
C31C C32C 1.391(13) . ?
C32C C37C 1.405(13) . ?
C32C C33C 1.543(14) . ?
C33C C34C 1.513(13) . ?
C33C C36C 1.541(13) . ?
C33C C35C 1.569(13) . ?
C37C C38C 1.395(14) . ?
C38C C43C 1.383(13) . ?
C38C C39C 1.531(13) . ?
C39C C41C 1.45(2) . ?
C39C C42C 1.47(2) . ?
C39C C40C 1.54(2) . ?
Pd1D P1D 2.196(3) . ?
Pd1D Cl1D 2.275(3) . ?
Pd1D Cl2D 2.315(2) . ?
P1D O3D 1.581(7) . ?
P1D O1D 1.581(7) . ?
P1D O2D 1.583(6) . ?
O1D C3D 1.396(12) . ?
C1D C2D 1.489(14) . ?
C1D C16D 1.524(15) . ?
C1D C30D 1.553(13) . ?
O2D C17D 1.416(11) . ?
C2D C15D 1.365(15) . ?
C2D C3D 1.419(15) . ?
O3D C31D 1.444(11) . ?
C3D C4D 1.412(15) . ?
C4D C9D 1.435(19) . ?
C4D C5D 1.50(2) . ?
C5D C6D 1.38(2) . ?
C5D C7D 1.47(2) . ?
C5D C8D 1.82(3) . ?
C9D C10D 1.38(2) . ?
C10D C15D 1.357(17) . ?
C10D C11D 1.58(2) . ?
C11D C13D 1.47(2) . ?
C11D C14D 1.50(3) . ?
C11D C12D 1.59(3) . ?
C16D C29D 1.360(14) . ?
C16D C17D 1.424(15) . ?
C17D C18D 1.416(15) . ?
C18D C23D 1.397(14) . ?
C18D C19D 1.539(16) . ?
C19D C22D 1.519(15) . ?
C19D C21D 1.541(16) . ?
C19D C20D 1.560(15) . ?
C23D C24D 1.346(17) . ?
C24D C29D 1.442(17) . ?
C24D C25D 1.536(15) . ?
C25D C26D 1.442(17) . ?
C25D C27D 1.45(3) . ?
C25D C28D 1.58(3) . ?
C30D C31D 1.367(13) . ?
C30D C43D 1.381(13) . ?
C31D C32D 1.401(13) . ?
C32D C37D 1.372(13) . ?
C32D C33D 1.535(13) . ?
C33D C34D 1.496(14) . ?
C33D C36D 1.524(14) . ?
C33D C35D 1.577(14) . ?
C37D C38D 1.436(13) . ?
C38D C43D 1.374(13) . ?
C38D C39D 1.506(14) . ?
C39D C42D 1.526(14) . ?
C39D C40D 1.527(14) . ?
C39D C41D 1.553(14) . ?
C101 Cl13 1.695(11) . ?
C101 Cl12 1.732(11) . ?
C101 Cl11 1.733(12) . ?
C102 Cl15 1.704(17) . ?
C102 Cl14 1.723(15) . ?
C102 Cl16 1.730(14) . ?
C103 Cl19 1.692(15) . ?
C103 Cl17 1.704(15) . ?
C103 Cl18 1.742(15) . ?
C104 Cl20 1.749(11) . ?
C104 Cl22 1.756(11) . ?
C104 Cl21 1.775(11) . ?
C105 Cl25 1.751(11) . ?
C105 Cl24 1.755(12) . ?
C105 Cl23 1.760(11) . ?
C106 Cl27 1.703(13) . ?
C106 Cl28 1.706(13) . ?
C106 Cl26 1.717(13) . ?
C107 Cl29 1.725(12) . ?
C107 Cl31 1.727(11) . ?
C107 Cl30 1.732(12) . ?
C108 Cl32 1.706(12) . ?
C108 Cl33 1.730(12) . ?
C108 Cl34 1.771(13) . ?
C109 Cl35 1.687(13) . ?
C109 Cl36 1.722(13) . ?
C109 Cl37 1.730(15) . ?
C110 Cl39 1.675(16) . ?
C110 Cl40 1.690(16) . ?
C110 Cl38 1.725(16) . ?
C111 Cl41 1.699(17) . ?
C111 Cl42 1.704(18) . ?
C111 Cl43 1.734(19) . ?
